data_7117203
loop_
_publ_author_name
'Jiangwei Zhang'
'Zhenhua Liu'
'Yichao Huang'
'Jin zhang'
'Jian Hao'
'Yongge Wei'

_publ_section_title
;
 Unprecedented chi isomers of single-side triol-functionalized Anderson
 polyoxometalates and their proton-controlled isomer transformation
;
_journal_name_full Chem.Commun.
_journal_page_first 9097
_journal_paper_doi 10.1039/C5cc02947C
_journal_volume 51
_journal_year 2015
_chemical_absolute_configuration ad
_chemical_formula_moiety 'C6 H15 Cr Mo6 O24, Br, 5(C3 H7 N O), 3(C16 H36 N)'
_chemical_formula_sum 'C69 H158 Br Cr Mo6 N8 O29'
_chemical_formula_weight 2271.59
_chemical_name_systematic
;
 ? 
;
_space_group_crystal_system triclinic
_space_group_IT_number 1
_space_group_name_Hall 'P 1'
_space_group_name_H-M_alt 'P 1'
_symmetry_space_group_name_Hall 'P 1'
_symmetry_space_group_name_H-M 'P 1'
_atom_sites_solution_hydrogens geom
_atom_sites_solution_primary direct
_atom_sites_solution_secondary difmap
_audit_creation_date 2015-03-24
_audit_creation_method
;
  Olex2 1.2
  (compiled Apr 23 2013 17:59:47, GUI svn.r4466)
;
_audit_update_record
;
2015-03-25 deposited with the CCDC.
2015-04-22 downloaded from the CCDC.
;
_cell_angle_alpha 119.221(4)
_cell_angle_beta 103.752(3)
_cell_angle_gamma 96.589(3)
_cell_formula_units_Z 1
_cell_length_a 13.2494(4)
_cell_length_b 14.7378(6)
_cell_length_c 14.8892(6)
_cell_measurement_reflns_used 13821
_cell_measurement_temperature 100(1)
_cell_measurement_theta_max 29.2247
_cell_measurement_theta_min 3.0473
_cell_volume 2371.5(2)
_computing_cell_refinement
;
CrysAlisPro, Agilent Technologies,
Version 1.171.35.11 (release 16-05-2011 CrysAlis171 .NET)
(compiled May 16 2011,17:55:39)
;
_computing_data_collection
;
CrysAlisPro, Agilent Technologies,
Version 1.171.35.11 (release 16-05-2011 CrysAlis171 .NET)
(compiled May 16 2011,17:55:39)
;
_computing_data_reduction
;
CrysAlisPro, Agilent Technologies,
Version 1.171.35.11 (release 16-05-2011 CrysAlis171 .NET)
(compiled May 16 2011,17:55:39)
;
_computing_molecular_graphics
;
O. V. Dolomanov, L. J. Bourhis, R. J. Gildea, J. A. K. Howard and H. Puschmann,
OLEX2: a complete structure solution, refinement and analysis program.
J. Appl. Cryst. (2009). 42, 339-341.
;
_computing_publication_material
;
O. V. Dolomanov, L. J. Bourhis, R. J. Gildea, J. A. K. Howard and H. Puschmann,
OLEX2: a complete structure solution, refinement and analysis program.
J. Appl. Cryst. (2009). 42, 339-341.
;
_computing_structure_refinement
;
XL, G.M. Sheldrick, Acta Cryst.
(2008). A64, 112-122
;
_computing_structure_solution 'SHELXS-97 (Sheldrick, 1990)'
_diffrn_ambient_temperature 100(1)
_diffrn_detector_area_resol_mean 16.0971
_diffrn_measured_fraction_theta_full 0.998
_diffrn_measured_fraction_theta_max 0.998
_diffrn_measurement_details
;
  1 omega  -81.00  -53.00   1.0000    2.9400
omega____ theta____ kappa____ phi______ frames
    -      -15.8208  150.0000  -71.0000 28

  2 omega  -49.00  -23.00   1.0000    2.9400
omega____ theta____ kappa____ phi______ frames
    -      -15.8208  -37.0000  -60.0000 26

  3 omega   -7.00   26.00   1.0000    2.9400
omega____ theta____ kappa____ phi______ frames
    -       21.1333   77.0000  -60.0000 33

  4 omega  -51.00   46.00   1.0000    2.9400
omega____ theta____ kappa____ phi______ frames
    -       21.1333  -37.0000  -90.0000 97

  5 omega   -6.00   85.00   1.0000    2.9400
omega____ theta____ kappa____ phi______ frames
    -       21.1333   77.0000 -180.0000 91

  6 omega   -2.00   25.00   1.0000    2.9400
omega____ theta____ kappa____ phi______ frames
    -       21.1333  -37.0000  120.0000 27

  7 omega  -49.00   51.00   1.0000    2.9400
omega____ theta____ kappa____ phi______ frames
    -       21.1333  -77.0000   60.0000 100

  8 omega    0.00   40.00   1.0000    2.9400
omega____ theta____ kappa____ phi______ frames
    -      -15.8208 -122.0000   53.0000 40

  9 omega    4.00   43.00   1.0000    2.9400
omega____ theta____ kappa____ phi______ frames
    -       20.9771  -37.0000   60.0000 39

 10 omega   -4.00   76.00   1.0000    2.9400
omega____ theta____ kappa____ phi______ frames
    -       20.9771 -122.0000 -126.0000 80

 11 omega  -45.00  -19.00   1.0000    2.9400
omega____ theta____ kappa____ phi______ frames
    -       20.9771  -37.0000   60.0000 26

 12 omega   -3.00   81.00   1.0000    2.9400
omega____ theta____ kappa____ phi______ frames
    -       20.9771   37.0000    0.0000 84

 13 omega    1.00   93.00   1.0000    2.9400
omega____ theta____ kappa____ phi______ frames
    -       20.9771   37.0000   90.0000 92
;
_diffrn_measurement_device_type 'Xcalibur, Eos, Gemini'
_diffrn_measurement_method '\w scans'
_diffrn_orient_matrix_UB_11 -0.0038347000
_diffrn_orient_matrix_UB_12 0.0310319000
_diffrn_orient_matrix_UB_13 -0.0243188000
_diffrn_orient_matrix_UB_21 -0.0567453000
_diffrn_orient_matrix_UB_22 -0.0221169000
_diffrn_orient_matrix_UB_23 -0.0228863000
_diffrn_orient_matrix_UB_31 -0.0057215000
_diffrn_orient_matrix_UB_32 0.0426820000
_diffrn_orient_matrix_UB_33 0.0473620000
_diffrn_radiation_monochromator graphite
_diffrn_radiation_type 'Mo K\a'
_diffrn_radiation_wavelength 0.7107
_diffrn_reflns_av_R_equivalents 0.0287
_diffrn_reflns_av_unetI/netI 0.0527
_diffrn_reflns_limit_h_max 16
_diffrn_reflns_limit_h_min -16
_diffrn_reflns_limit_k_max 18
_diffrn_reflns_limit_k_min -18
_diffrn_reflns_limit_l_max 18
_diffrn_reflns_limit_l_min -18
_diffrn_reflns_number 32552
_diffrn_reflns_theta_full 26.00
_diffrn_reflns_theta_max 26.00
_diffrn_reflns_theta_min 3.06
_diffrn_source 'Enhance (Mo) X-ray Source'
_exptl_absorpt_coefficient_mu 1.373
_exptl_absorpt_correction_T_max 0.577
_exptl_absorpt_correction_T_min 0.523
_exptl_absorpt_correction_type multi-scan
_exptl_absorpt_process_details
;
CrysAlisPro, Agilent Technologies,
Version 1.171.35.11 (release 16-05-2011 CrysAlis171 .NET)
(compiled May 16 2011,17:55:39)
Empirical absorption correction using spherical harmonics,
 implemented in SCALE3 ABSPACK scaling algorithm.
;
_exptl_crystal_colour pink
_exptl_crystal_density_diffrn 1.586
_exptl_crystal_density_method 'not measured'
_exptl_crystal_description block
_exptl_crystal_F_000 1167
_exptl_crystal_size_max 0.5
_exptl_crystal_size_mid 0.4
_exptl_crystal_size_min 0.4
_refine_diff_density_max 0.600
_refine_diff_density_min -0.612
_refine_diff_density_rms 0.078
_refine_ls_abs_structure_details 'Flack H D (1983), Acta Cryst. A39, 876-881'
_refine_ls_abs_structure_Flack 0.013(6)
_refine_ls_extinction_method none
_refine_ls_goodness_of_fit_ref 1.063
_refine_ls_hydrogen_treatment mixed
_refine_ls_matrix_type full
_refine_ls_number_parameters 1051
_refine_ls_number_reflns 18431
_refine_ls_number_restraints 9
_refine_ls_restrained_S_all 0.962
_refine_ls_R_factor_all 0.0349
_refine_ls_R_factor_gt 0.0306
_refine_ls_shift/su_max 0.000
_refine_ls_shift/su_mean 0.000
_refine_ls_structure_factor_coef Fsqd
_refine_ls_weighting_details 'calc w=1/[\s^2^(Fo^2^)+(0.0302P)^2^+0.0000P] where P=(Fo^2^+2Fc^2^)/3'
_refine_ls_weighting_scheme calc
_refine_ls_wR_factor_gt 0.0671
_refine_ls_wR_factor_ref 0.0702
_reflns_number_gt 17114
_reflns_number_total 18431
_reflns_threshold_expression >2sigma(I)
_cod_data_source_file c5cc02947c2.cif
_cod_data_source_block compound3
_cod_original_cell_volume 2371.54(16)
_cod_database_code 7117203
_audit_block_doi 10.5517/cc146zht
_reflns_odcompleteness_completeness 99.84
_reflns_odcompleteness_iscentric 1
_reflns_odcompleteness_theta 26.32
_olex2_refinement_description
;
1. Others
 Fixed Uiso: H2(0.013) H6(0.014) H4(0.012) H5(0.012) H5A(0.026) H5B(0.026)
 H3A(0.021) H3B(0.021) H2A(0.015) H2B(0.015) H1A(0.016) H1B(0.016) H6A(0.048)
 H6B(0.048) H6C(0.048) H64(0.027) H66A(0.036) H66B(0.036) H66C(0.036)
 H65A(0.059) H65B(0.059) H65C(0.059) H67(0.028) H68A(0.037) H68B(0.037)
 H68C(0.037) H69A(0.047) H69B(0.047) H69C(0.047) H61(0.036) H62A(0.059)
 H62B(0.059) H62C(0.059) H63A(0.064) H63B(0.064) H63C(0.064) H55(0.037)
 H56A(0.051) H56B(0.051) H56C(0.051) H57A(0.079) H57B(0.079) H57C(0.079)
 H60(0.037) H58A(0.049) H58B(0.049) H58C(0.049) H59A(0.07) H59B(0.07)
 H59C(0.07) H7A(0.019) H7B(0.019) H8A(0.019) H8B(0.019) H9A(0.023) H9B(0.023)
 H10A(0.041) H10B(0.041) H10C(0.041) H11A(0.02) H11B(0.02) H12A(0.032)
 H12B(0.032) H13A(0.03) H13B(0.03) H14A(0.053) H14B(0.053) H14C(0.053)
 H15A(0.019) H15B(0.019) H16A(0.025) H16B(0.025) H17A(0.03) H17B(0.03)
 H18A(0.044) H18B(0.044) H18C(0.044) H19A(0.023) H19B(0.023) H20A(0.042)
 H20B(0.042) H21A(0.041) H21B(0.041) H22A(0.056) H22B(0.056) H22C(0.056)
 H39A(0.022) H39B(0.022) H40A(0.021) H40B(0.021) H41A(0.025) H41B(0.025)
 H42A(0.035) H42B(0.035) H42C(0.035) H43A(0.023) H43B(0.023) H44A(0.035)
 H44B(0.035) H45A(0.037) H45B(0.037) H46A(0.059) H46B(0.059) H46C(0.059)
 H47A(0.021) H47B(0.021) H48A(0.026) H48B(0.026) H49A(0.03) H49B(0.03)
 H50A(0.044) H50B(0.044) H50C(0.044) H51A(0.023) H51B(0.023) H52A(0.03)
 H52B(0.03) H53A(0.037) H53B(0.037) H54A(0.066) H54B(0.066) H54C(0.066)
 H35A(0.021) H35B(0.021) H36A(0.023) H36B(0.023) H37A(0.025) H37B(0.025)
 H38A(0.042) H38B(0.042) H38C(0.042) H23A(0.018) H23B(0.018) H24A(0.021)
 H24B(0.021) H25A(0.048) H25B(0.048) H26A(0.103) H26B(0.103) H26C(0.103)
 H31A(0.018) H31B(0.018) H32A(0.022) H32B(0.022) H33A(0.025) H33B(0.025)
 H34A(0.045) H34B(0.045) H34C(0.045) H27A(0.019) H27B(0.019) H28A(0.02)
 H28B(0.02) H29A(0.025) H29B(0.025) H30A(0.041) H30B(0.041) H30C(0.041)
 Fixed X: H2(0.0065) H6(0.344) H4(0.331) H5(0.3339) H5A(-0.203) H5B(-0.1943)
 H3A(-0.0301) H3B(-0.0284) H2A(-0.0467) H2B(-0.0512) H1A(-0.0543) H1B(-0.0487)
 H6A(-0.2233) H6B(-0.3043) H6C(-0.1986) H64(0.545) H66A(0.5333) H66B(0.5961)
 H66C(0.4718) H65A(0.5023) H65B(0.6194) H65C(0.6012) H67(-0.1511) H68A(-0.2853)
 H68B(-0.1734) H68C(-0.1788) H69A(-0.1947) H69B(-0.3114) H69C(-0.2257)
 H61(0.6024) H62A(0.5512) H62B(0.4507) H62C(0.5646) H63A(0.5413) H63B(0.5452)
 H63C(0.4379) H55(0.6553) H56A(0.4757) H56B(0.4394) H56C(0.4829) H57A(0.5762)
 H57B(0.6123) H57C(0.6968) H60(0.6703) H58A(0.4976) H58B(0.4245) H58C(0.5293)
 H59A(0.4496) H59B(0.5138) H59C(0.5687) H7A(-0.1448) H7B(-0.0411) H8A(-0.046)
 H8B(-0.1528) H9A(-0.1343) H9B(-0.2412) H10A(-0.249) H10B(-0.2464) H10C(-
 0.1414) H11A(0.0961) H11B(0.1294) H12A(0.1869) H12B(0.1697) H13A(0.318)
 H13B(0.2974) H14A(0.4521) H14B(0.3643) H14C(0.3884) H15A(-0.0055) H15B(-
 0.0554) H16A(-0.2168) H16B(-0.1665) H17A(-0.216) H17B(-0.1493) H18A(-0.3657)
 H18B(-0.2992) H18C(-0.3271) H19A(-0.0745) H19B(0.0348) H20A(0.0166)
 H20B(0.1276) H21A(0.0783) H21B(-0.0056) H22A(0.2171) H22B(0.1318) H22C(0.1509)
 H39A(0.1811) H39B(0.2151) H40A(0.1298) H40B(0.1508) H41A(-0.003) H41B(0.0226)
 H42A(-0.133) H42B(-0.0764) H42C(-0.0428) H43A(0.3336) H43B(0.4469)
 H44A(0.3305) H44B(0.4421) H45A(0.4121) H45B(0.5234) H46A(0.5157) H46B(0.4172)
 H46C(0.5313) H47A(0.397) H47B(0.2893) H48A(0.1881) H48B(0.2937) H49A(0.2282)
 H49B(0.2563) H50A(0.4154) H50B(0.4363) H50C(0.3891) H51A(0.3864) H51B(0.3472)
 H52A(0.5422) H52B(0.5032) H53A(0.564) H53B(0.506) H54A(0.6932) H54B(0.7094)
 H54C(0.652) H35A(0.1206) H35B(0.1202) H36A(0.1649) H36B(0.1652) H37A(0.3421)
 H37B(0.308) H38A(0.2941) H38B(0.4113) H38C(0.3303) H23A(-0.0055) H23B(-0.017)
 H24A(-0.2056) H24B(-0.1858) H25A(-0.1605) H25B(-0.1331) H26A(-0.3021) H26B(-
 0.316) H26C(-0.3432) H31A(-0.0054) H31B(-0.1219) H32A(0.0501) H32B(-0.0704)
 H33A(0.0031) H33B(-0.1202) H34A(-0.1021) H34B(-0.0539) H34C(0.0233) H27A(-
 0.1537) H27B(-0.0498) H28A(-0.1254) H28B(-0.0132) H29A(-0.1358) H29B(-0.1024)
 H30A(-0.3002) H30B(-0.2664) H30C(-0.2864)
 Fixed Y: H2(0.8271) H6(0.714) H4(0.8171) H5(0.9272) H5A(0.6001) H5B(0.5439)
 H3A(0.4346) H3B(0.4966) H2A(0.685) H2B(0.7437) H1A(0.6443) H1B(0.5241)
 H6A(0.3891) H6B(0.4431) H6C(0.4375) H64(0.6523) H66A(0.8053) H66B(0.8349)
 H66C(0.7777) H65A(0.6059) H65B(0.6827) H65C(0.5697) H67(0.9362) H68A(0.8724)
 H68B(0.9517) H68C(0.8381) H69A(1.0973) H69B(1.0268) H69C(1.0639) H61(0.4286)
 H62A(0.6222) H62B(0.6273) H62C(0.7051) H63A(0.5097) H63B(0.6317) H63C(0.5416)
 H55(0.9533) H56A(0.9848) H56B(0.8592) H56C(0.9355) H57A(0.8238) H57B(0.9468)
 H57C(0.8903) H60(1.28) H58A(1.1122) H58B(1.158) H58C(1.2356) H59A(1.0377)
 H59B(0.9851) H59C(1.0372) H7A(0.7632) H7B(0.7886) H8A(0.6045) H8B(0.5803)
 H9A(0.6701) H9B(0.6409) H10A(0.5032) H10B(0.455) H10C(0.4854) H11A(0.6798)
 H11B(0.8) H12A(0.8511) H12B(0.7278) H13A(0.8473) H13B(0.7224) H14A(0.8108)
 H14B(0.7534) H14C(0.8782) H15A(0.7011) H15B(0.6126) H16A(0.6681) H16B(0.7523)
 H17A(0.5249) H17B(0.603) H18A(0.5875) H18B(0.6712) H18C(0.5471) H19A(0.884)
 H19B(0.8881) H20A(0.9641) H20B(0.9622) H21A(1.1334) H21B(1.0748) H22A(1.1079)
 H22B(1.0542) H22C(1.1767) H39A(1.1869) H39B(1.153) H40A(1.331) H40B(1.2813)
 H41A(1.1745) H41B(1.1168) H42A(1.1675) H42B(1.2872) H42C(1.2395) H43A(1.3632)
 H43B(1.3783) H44A(1.1881) H44B(1.1996) H45A(1.3262) H45B(1.341) H46A(1.1589)
 H46B(1.1627) H46C(1.2419) H47A(1.4292) H47B(1.4316) H48A(1.3325) H48B(1.3197)
 H49A(1.4631) H49B(1.5251) H50A(1.474) H50B(1.5523) H50C(1.5858) H51A(1.1585)
 H51B(1.196) H52A(1.3066) H52B(1.341) H53A(1.1491) H53B(1.1659) H54A(1.2075)
 H54B(1.2986) H54C(1.3096) H35A(1.2061) H35B(1.1785) H36A(1.3923) H36B(1.3643)
 H37A(1.4154) H37B(1.3039) H38A(1.2143) H38B(1.2894) H38C(1.3263) H23A(1.3175)
 H23B(1.1969) H24A(1.1626) H24B(1.2885) H25A(1.1577) H25B(1.2839) H26A(1.208)
 H26B(1.2744) H26C(1.1481) H31A(1.3766) H31B(1.2998) H32A(1.2951) H32B(1.2268)
 H33A(1.4569) H33B(1.3956) H34A(1.3168) H34B(1.442) H34C(1.3674) H27A(1.1121)
 H27B(1.0921) H28A(1.03) H28B(1.0198) H29A(0.8534) H29B(0.9014) H30A(0.8944)
 H30B(0.9504) H30C(0.8251)
 Fixed Z: H2(0.8333) H6(0.7539) H4(0.964) H5(0.8491) H5A(0.5901) H5B(0.4735)
 H3A(0.5057) H3B(0.4454) H2A(0.5328) H2B(0.6517) H1A(0.7484) H1B(0.6909)
 H6A(0.4529) H6B(0.509) H6C(0.5784) H64(0.4675) H66A(0.6061) H66B(0.7244)
 H66C(0.6713) H65A(0.679) H65B(0.7506) H65C(0.6458) H67(0.8109) H68A(0.9797)
 H68B(1.0671) H68C(0.9701) H69A(1.027) H69B(0.945) H69C(0.9045) H61(0.8908)
 H62A(1.108) H62B(1.0316) H62C(1.0717) H63A(0.8027) H63B(0.8752) H63C(0.8279)
 H55(1.1526) H56A(1.2638) H56B(1.1817) H56C(1.1461) H57A(1.3008) H57B(1.3929)
 H57C(1.3455) H60(0.9264) H58A(0.9267) H58B(0.8689) H58C(0.9697) H59A(0.6888)
 H59B(0.7445) H59C(0.692) H7A(0.1283) H7B(0.1026) H8A(0.0151) H8B(0.0376) H9A(-
 0.0898) H9B(-0.0701) H10A(-0.2436) H10B(-0.1698) H10C(-0.1917) H11A(0.1675)
 H11B(0.2001) H12A(0.3888) H12B(0.3459) H13A(0.3088) H13B(0.2574) H14A(0.4099)
 H14B(0.4338) H14C(0.483) H15A(0.3247) H15B(0.1998) H16A(0.1948) H16B(0.3215)
 H17A(0.2196) H17B(0.3444) H18A(0.2471) H18B(0.371) H18C(0.3259) H19A(0.3168)
 H19B(0.3897) H20A(0.2476) H20B(0.3131) H21A(0.3987) H21B(0.425) H22A(0.5057)
 H22B(0.5349) H22C(0.5743) H39A(1.1755) H39B(1.2602) H40A(1.3067) H40B(1.3796)
 H41A(1.1669) H41B(1.231) H42A(1.2492) H42B(1.2916) H42C(1.3645) H43A(1.4583)
 H43B(1.4453) H44A(1.4176) H44B(1.3995) H45A(1.602) H45B(1.5846) H46A(1.5414)
 H46B(1.5829) H46C(1.6641) H47A(1.319) H47B(1.345) H48A(1.1587) H48B(1.1286)
 H49A(1.1204) H49B(1.2475) H50A(1.1503) H50B(1.2753) H50C(1.1924) H51A(1.2335)
 H51B(1.1526) H52A(1.3324) H52B(1.2483) H53A(1.2007) H53B(1.1073) H54A(1.1462)
 H54B(1.2664) H54C(1.1685) H35A(0.8542) H35B(0.7383) H36A(0.9184) H36B(0.8023)
 H37A(0.9357) H37B(0.9244) H38A(0.7391) H38B(0.814) H38C(0.7518) H23A(0.7065)
 H23B(0.6208) H24A(0.6109) H24B(0.671) H25A(0.467) H25B(0.528) H26A(0.3923)
 H26B(0.5067) H26C(0.4449) H31A(0.885) H31B(0.8349) H32A(0.9853) H32B(0.9403)
 H33A(1.0765) H33B(1.0215) H34A(1.1252) H34B(1.2057) H34C(1.1744) H27A(0.7292)
 H27B(0.7841) H28A(0.5627) H28B(0.616) H29A(0.5285) H29B(0.6544) H30A(0.525)
 H30B(0.6523) H30C(0.5779)
;

loop_
_space_group_symop_id
_space_group_symop_operation_xyz
1 'x, y, z'

loop_
_atom_site_label
_atom_site_type_symbol
_atom_site_fract_x
_atom_site_fract_y
_atom_site_fract_z
_atom_site_U_iso_or_equiv
_atom_site_adp_type
_atom_site_occupancy
_atom_site_symmetry_multiplicity
_atom_site_calc_flag
_atom_site_refinement_flags
_atom_site_disorder_assembly
_atom_site_disorder_group
Mo1 Mo 0.19666(3) 0.51774(2) 0.68284(3) 0.01181(8) Uani 1 1 d . . .
Mo2 Mo 0.17021(3) 0.64289(2) 0.92907(3) 0.01136(8) Uani 1 1 d . . .
Mo3 Mo 0.16007(2) 0.89914(2) 1.04582(2) 0.01087(8) Uani 1 1 d . . .
Mo4 Mo 0.16513(3) 1.02736(2) 0.91460(3) 0.01190(8) Uani 1 1 d . . .
Mo5 Mo 0.17505(3) 0.90284(2) 0.66176(2) 0.01161(8) Uani 1 1 d . . .
Mo6 Mo 0.20066(3) 0.65386(2) 0.54588(3) 0.01203(8) Uani 1 1 d . . .
Cr1 Cr 0.17416(6) 0.76991(6) 0.79299(6) 0.00702(10) Uani 1 1 d . . .
O13 O 0.2959(2) 0.4712(2) 0.6353(2) 0.0193(7) Uani 1 1 d . . .
O14 O 0.0968(3) 0.4059(2) 0.6377(2) 0.0188(7) Uani 1 1 d . . .
O16 O 0.0704(2) 0.5298(2) 0.8813(2) 0.0174(7) Uani 1 1 d . . .
O15 O 0.2583(2) 0.6658(2) 1.0457(2) 0.0197(7) Uani 1 1 d . . .
O17 O 0.2497(2) 0.9305(2) 1.1662(2) 0.0176(7) Uani 1 1 d . . .
O18 O 0.0542(2) 0.9460(2) 1.0783(2) 0.0178(7) Uani 1 1 d . . .
O20 O 0.0624(2) 1.0770(2) 0.9535(2) 0.0189(7) Uani 1 1 d . . .
O19 O 0.2617(2) 1.1362(2) 0.9482(2) 0.0180(7) Uani 1 1 d . . .
O21 O 0.2618(2) 1.0143(2) 0.6895(2) 0.0184(7) Uani 1 1 d . . .
O22 O 0.0772(2) 0.8589(2) 0.5400(2) 0.0171(7) Uani 1 1 d . . .
O24 O 0.1035(3) 0.6167(2) 0.4272(2) 0.0194(7) Uani 1 1 d . . .
O23 O 0.3009(2) 0.5973(2) 0.5106(2) 0.0184(7) Uani 1 1 d . . .
O7 O 0.2554(2) 0.5776(2) 0.8321(2) 0.0135(7) Uani 1 1 d . . .
O8 O 0.0922(2) 0.7468(2) 0.9818(2) 0.0147(7) Uani 1 1 d . . .
O9 O 0.2340(2) 1.0080(2) 1.0299(2) 0.0143(7) Uani 1 1 d . . .
O10 O 0.0965(2) 0.9648(2) 0.7582(2) 0.0143(7) Uani 1 1 d . . .
O11 O 0.2624(2) 0.8003(2) 0.6094(2) 0.0115(6) Uani 1 1 d . . .
O12 O 0.1139(2) 0.5329(2) 0.5545(2) 0.0121(6) Uani 1 1 d . . .
O3 O 0.0969(2) 0.7405(2) 0.6474(2) 0.0112(6) Uani 1 1 d . . .
O1 O 0.0938(2) 0.6301(2) 0.7590(2) 0.0090(6) Uani 1 1 d . . .
O2 O 0.0852(2) 0.8550(2) 0.8679(2) 0.0109(7) Uani 1 1 d . . .
H2 H 0.0065 0.8271 0.8333 0.013 Uiso 1 1 calc R . .
O6 O 0.2657(2) 0.6834(2) 0.7168(2) 0.0115(7) Uani 1 1 d . . .
H6 H 0.3440 0.7140 0.7539 0.014 Uiso 1 1 calc R . .
O4 O 0.2519(2) 0.7932(2) 0.9368(2) 0.0101(6) Uani 1 1 d . . .
H4 H 0.3310 0.8171 0.9640 0.012 Uiso 1 1 calc R . .
O5 O 0.2549(2) 0.9069(2) 0.8195(2) 0.0103(6) Uani 1 1 d . . .
H5 H 0.3339 0.9272 0.8491 0.012 Uiso 1 1 calc R . .
C5 C -0.1748(3) 0.5456(3) 0.5414(3) 0.0216(9) Uani 1 1 d . A 1
H5A H -0.2030 0.6001 0.5901 0.026 Uiso 1 1 calc R A 1
H5B H -0.1943 0.5439 0.4735 0.026 Uiso 1 1 calc R A 1
C3 C -0.0032(3) 0.5043(3) 0.5161(3) 0.0171(9) Uani 1 1 d . A .
H3A H -0.0301 0.4346 0.5057 0.021 Uiso 1 1 calc R . .
H3B H -0.0284 0.4966 0.4454 0.021 Uiso 1 1 calc R . .
C2 C -0.0186(3) 0.6940(3) 0.6038(3) 0.0127(8) Uani 1 1 d . A .
H2A H -0.0467 0.6850 0.5328 0.015 Uiso 1 1 calc R . .
H2B H -0.0512 0.7437 0.6517 0.015 Uiso 1 1 calc R . .
C1 C -0.0205(3) 0.5941(3) 0.7026(3) 0.0137(8) Uani 1 1 d . A .
H1A H -0.0543 0.6443 0.7484 0.016 Uiso 1 1 calc R . .
H1B H -0.0487 0.5241 0.6909 0.016 Uiso 1 1 calc R . .
C4 C -0.0514(3) 0.5851(3) 0.5919(3) 0.0148(8) Uani 1 1 d . . .
C6 C -0.2295(8) 0.4461(7) 0.5187(7) 0.032(3) Uani 0.498(13) 1 d PU A 1
H6A H -0.2233 0.3891 0.4529 0.048 Uiso 0.498(13) 1 calc PR A 1
H6B H -0.3043 0.4431 0.5090 0.048 Uiso 0.498(13) 1 calc PR A 1
H6C H -0.1986 0.4375 0.5784 0.048 Uiso 0.498(13) 1 calc PR A 1
Br1 Br 0.48205(3) 0.86708(4) 0.91688(3) 0.02290(10) Uani 1 1 d . . .
O25 O 0.5684(3) 0.5298(2) 0.4611(2) 0.0310(8) Uani 1 1 d . . .
N7 N 0.5610(3) 0.6785(3) 0.6122(3) 0.0223(9) Uani 1 1 d . . .
C64 C 0.5573(3) 0.6201(3) 0.5079(3) 0.0227(10) Uani 1 1 d . . .
H64 H 0.5450 0.6523 0.4675 0.027 Uiso 1 1 calc R . .
C66 C 0.5387(4) 0.7829(3) 0.6573(3) 0.0241(10) Uani 1 1 d . . .
H66A H 0.5333 0.8053 0.6061 0.036 Uiso 1 1 calc R . .
H66B H 0.5961 0.8349 0.7244 0.036 Uiso 1 1 calc R . .
H66C H 0.4718 0.7777 0.6713 0.036 Uiso 1 1 calc R . .
C65 C 0.5719(5) 0.6301(4) 0.6774(4) 0.0392(14) Uani 1 1 d . . .
H65A H 0.5023 0.6059 0.6790 0.059 Uiso 1 1 calc R . .
H65B H 0.6194 0.6827 0.7506 0.059 Uiso 1 1 calc R . .
H65C H 0.6012 0.5697 0.6458 0.059 Uiso 1 1 calc R . .
O26 O -0.1288(2) 0.8170(2) 0.8170(2) 0.0268(7) Uani 1 1 d . . .
N8 N -0.2016(3) 0.9436(3) 0.9255(3) 0.0201(8) Uani 1 1 d . . .
C67 C -0.1590(3) 0.9004(4) 0.8469(3) 0.0229(10) Uani 1 1 d . . .
H67 H -0.1511 0.9362 0.8109 0.028 Uiso 1 1 calc R . .
C68 C -0.2106(4) 0.8975(4) 0.9912(4) 0.0247(11) Uani 1 1 d . . .
H68A H -0.2853 0.8724 0.9797 0.037 Uiso 1 1 calc R . .
H68B H -0.1734 0.9517 1.0671 0.037 Uiso 1 1 calc R . .
H68C H -0.1788 0.8381 0.9701 0.037 Uiso 1 1 calc R . .
C69 C -0.2363(4) 1.0412(3) 0.9528(4) 0.0316(11) Uani 1 1 d . . .
H69A H -0.1947 1.0973 1.0270 0.047 Uiso 1 1 calc R . .
H69B H -0.3114 1.0268 0.9450 0.047 Uiso 1 1 calc R . .
H69C H -0.2257 1.0639 0.9045 0.047 Uiso 1 1 calc R . .
O27 O 0.6243(3) 0.4665(3) 1.0313(3) 0.0428(9) Uani 1 1 d . . .
N6 N 0.5478(3) 0.5546(3) 0.9543(3) 0.0243(8) Uani 1 1 d . . .
C61 C 0.5935(4) 0.4781(4) 0.9557(4) 0.0300(11) Uani 1 1 d . . .
H61 H 0.6024 0.4286 0.8908 0.036 Uiso 1 1 calc R . .
C62 C 0.5268(5) 0.6340(4) 1.0494(4) 0.0395(13) Uani 1 1 d . . .
H62A H 0.5512 0.6222 1.1080 0.059 Uiso 1 1 calc R . .
H62B H 0.4507 0.6273 1.0316 0.059 Uiso 1 1 calc R . .
H62C H 0.5646 0.7051 1.0717 0.059 Uiso 1 1 calc R . .
C63 C 0.5153(4) 0.5599(5) 0.8567(4) 0.0427(13) Uani 1 1 d . . .
H63A H 0.5413 0.5097 0.8027 0.064 Uiso 1 1 calc R . .
H63B H 0.5452 0.6317 0.8752 0.064 Uiso 1 1 calc R . .
H63C H 0.4379 0.5416 0.8279 0.064 Uiso 1 1 calc R . .
O28 O 0.7683(3) 0.9321(3) 1.2342(3) 0.0456(10) Uani 1 1 d . . .
N4 N 0.5989(3) 0.9203(3) 1.2463(3) 0.0284(9) Uani 1 1 d . . .
C55 C 0.6749(4) 0.9368(4) 1.2061(4) 0.0310(11) Uani 1 1 d . . .
H55 H 0.6553 0.9533 1.1526 0.037 Uiso 1 1 calc R . .
C56 C 0.4901(4) 0.9254(4) 1.2061(4) 0.0337(12) Uani 1 1 d . . .
H56A H 0.4757 0.9848 1.2638 0.051 Uiso 1 1 calc R . .
H56B H 0.4394 0.8592 1.1817 0.051 Uiso 1 1 calc R . .
H56C H 0.4829 0.9355 1.1461 0.051 Uiso 1 1 calc R . .
C57 C 0.6231(5) 0.8930(5) 1.3282(5) 0.0524(15) Uani 1 1 d . . .
H57A H 0.5762 0.8238 1.3008 0.079 Uiso 1 1 calc R . .
H57B H 0.6123 0.9468 1.3929 0.079 Uiso 1 1 calc R . .
H57C H 0.6968 0.8903 1.3455 0.079 Uiso 1 1 calc R . .
O29 O 0.7074(3) 1.2009(3) 0.8044(3) 0.0504(10) Uani 1 1 d . . .
N9 N 0.5584(3) 1.1446(3) 0.8337(3) 0.0248(9) Uani 1 1 d . . .
C60 C 0.6491(4) 1.2145(4) 0.8597(4) 0.0307(11) Uani 1 1 d . . .
H60 H 0.6703 1.2800 0.9264 0.037 Uiso 1 1 calc R . .
C58 C 0.4974(4) 1.1642(4) 0.9057(4) 0.0329(11) Uani 1 1 d . . .
H58A H 0.4976 1.1122 0.9267 0.049 Uiso 1 1 calc R . .
H58B H 0.4245 1.1580 0.8689 0.049 Uiso 1 1 calc R . .
H58C H 0.5293 1.2356 0.9697 0.049 Uiso 1 1 calc R . .
C59 C 0.5194(4) 1.0427(4) 0.7313(5) 0.0470(16) Uani 1 1 d . . .
H59A H 0.4496 1.0377 0.6888 0.070 Uiso 1 1 calc R . .
H59B H 0.5138 0.9851 0.7445 0.070 Uiso 1 1 calc R . .
H59C H 0.5687 1.0372 0.6920 0.070 Uiso 1 1 calc R . .
N1 N -0.0090(3) 0.7638(2) 0.2292(3) 0.0139(7) Uani 1 1 d . . .
C7 C -0.0792(3) 0.7423(3) 0.1199(3) 0.0161(8) Uani 1 1 d . . .
H7A H -0.1448 0.7632 0.1283 0.019 Uiso 1 1 calc R . .
H7B H -0.0411 0.7886 0.1026 0.019 Uiso 1 1 calc R . .
C8 C -0.1104(3) 0.6276(3) 0.0241(3) 0.0162(9) Uani 1 1 d . . .
H8A H -0.0460 0.6045 0.0151 0.019 Uiso 1 1 calc R . .
H8B H -0.1528 0.5803 0.0376 0.019 Uiso 1 1 calc R . .
C9 C -0.1757(3) 0.6199(3) -0.0789(3) 0.0189(9) Uani 1 1 d . . .
H9A H -0.1343 0.6701 -0.0898 0.023 Uiso 1 1 calc R . .
H9B H -0.2412 0.6409 -0.0701 0.023 Uiso 1 1 calc R . .
C10 C -0.2060(4) 0.5051(3) -0.1806(4) 0.0273(11) Uani 1 1 d . . .
H10A H -0.2490 0.5032 -0.2436 0.041 Uiso 1 1 calc R . .
H10B H -0.2464 0.4550 -0.1698 0.041 Uiso 1 1 calc R . .
H10C H -0.1414 0.4854 -0.1917 0.041 Uiso 1 1 calc R . .
C11 C 0.1031(3) 0.7537(3) 0.2234(3) 0.0169(9) Uani 1 1 d . . .
H11A H 0.0961 0.6798 0.1675 0.020 Uiso 1 1 calc R . .
H11B H 0.1294 0.8000 0.2001 0.020 Uiso 1 1 calc R . .
C12 C 0.1876(4) 0.7823(4) 0.3293(3) 0.0263(11) Uani 1 1 d . . .
H12A H 0.1869 0.8511 0.3888 0.032 Uiso 1 1 calc R . .
H12B H 0.1697 0.7278 0.3459 0.032 Uiso 1 1 calc R . .
C13 C 0.2986(4) 0.7894(4) 0.3205(4) 0.0252(10) Uani 1 1 d . . .
H13A H 0.3180 0.8473 0.3088 0.030 Uiso 1 1 calc R . .
H13B H 0.2974 0.7224 0.2574 0.030 Uiso 1 1 calc R . .
C14 C 0.3836(4) 0.8098(4) 0.4209(4) 0.0355(12) Uani 1 1 d . . .
H14A H 0.4521 0.8108 0.4099 0.053 Uiso 1 1 calc R . .
H14B H 0.3643 0.7534 0.4338 0.053 Uiso 1 1 calc R . .
H14C H 0.3884 0.8782 0.4830 0.053 Uiso 1 1 calc R . .
C15 C -0.0542(3) 0.6844(3) 0.2554(3) 0.0158(8) Uani 1 1 d . . .
H15A H -0.0055 0.7011 0.3247 0.019 Uiso 1 1 calc R . .
H15B H -0.0554 0.6126 0.1998 0.019 Uiso 1 1 calc R . .
C16 C -0.1672(3) 0.6824(3) 0.2626(3) 0.0212(9) Uani 1 1 d . . .
H16A H -0.2168 0.6681 0.1948 0.025 Uiso 1 1 calc R . .
H16B H -0.1665 0.7523 0.3215 0.025 Uiso 1 1 calc R . .
C17 C -0.2051(3) 0.5953(4) 0.2836(4) 0.0248(10) Uani 1 1 d . . .
H17A H -0.2160 0.5249 0.2196 0.030 Uiso 1 1 calc R . .
H17B H -0.1493 0.6030 0.3444 0.030 Uiso 1 1 calc R . .
C18 C -0.3087(4) 0.6008(4) 0.3092(4) 0.0295(11) Uani 1 1 d . . .
H18A H -0.3657 0.5875 0.2471 0.044 Uiso 1 1 calc R . .
H18B H -0.2992 0.6712 0.3710 0.044 Uiso 1 1 calc R . .
H18C H -0.3271 0.5471 0.3259 0.044 Uiso 1 1 calc R . .
C19 C -0.0018(3) 0.8782(3) 0.3196(3) 0.0190(9) Uani 1 1 d . . .
H19A H -0.0745 0.8840 0.3168 0.023 Uiso 1 1 calc R . .
H19B H 0.0348 0.8881 0.3897 0.023 Uiso 1 1 calc R . .
C20 C 0.0558(4) 0.9685(3) 0.3141(4) 0.0348(12) Uani 1 1 d . . .
H20A H 0.0166 0.9641 0.2476 0.042 Uiso 1 1 calc R . .
H20B H 0.1276 0.9622 0.3131 0.042 Uiso 1 1 calc R . .
C21 C 0.0636(4) 1.0772(4) 0.4139(4) 0.0342(13) Uani 1 1 d . . .
H21A H 0.0783 1.1334 0.3987 0.041 Uiso 1 1 calc R . .
H21B H -0.0056 1.0748 0.4250 0.041 Uiso 1 1 calc R . .
C22 C 0.1483(4) 1.1066(4) 0.5162(4) 0.0376(13) Uani 1 1 d . . .
H22A H 0.2171 1.1079 0.5057 0.056 Uiso 1 1 calc R . .
H22B H 0.1318 1.0542 0.5349 0.056 Uiso 1 1 calc R . .
H22C H 0.1509 1.1767 0.5743 0.056 Uiso 1 1 calc R . .
N3 N 0.3246(3) 1.2880(3) 1.2987(3) 0.0165(7) Uani 1 1 d . . .
C39 C 0.2100(3) 1.2144(3) 1.2531(3) 0.0180(9) Uani 1 1 d . . .
H39A H 0.1811 1.1869 1.1755 0.022 Uiso 1 1 calc R . .
H39B H 0.2151 1.1530 1.2602 0.022 Uiso 1 1 calc R . .
C40 C 0.1302(3) 1.2644(3) 1.3050(3) 0.0178(9) Uani 1 1 d . . .
H40A H 0.1298 1.3310 1.3067 0.021 Uiso 1 1 calc R . .
H40B H 0.1508 1.2813 1.3796 0.021 Uiso 1 1 calc R . .
C41 C 0.0190(3) 1.1857(3) 1.2393(3) 0.0208(9) Uani 1 1 d . . .
H41A H -0.0030 1.1745 1.1669 0.025 Uiso 1 1 calc R . .
H41B H 0.0226 1.1168 1.2310 0.025 Uiso 1 1 calc R . .
C42 C -0.0662(3) 1.2235(3) 1.2909(3) 0.0236(10) Uani 1 1 d . . .
H42A H -0.1330 1.1675 1.2492 0.035 Uiso 1 1 calc R . .
H42B H -0.0764 1.2872 1.2916 0.035 Uiso 1 1 calc R . .
H42C H -0.0428 1.2395 1.3645 0.035 Uiso 1 1 calc R . .
C43 C 0.3783(3) 1.3260(3) 1.4175(3) 0.0195(9) Uani 1 1 d . . .
H43A H 0.3336 1.3632 1.4583 0.023 Uiso 1 1 calc R . .
H43B H 0.4469 1.3783 1.4453 0.023 Uiso 1 1 calc R . .
C44 C 0.3987(4) 1.2389(4) 1.4408(3) 0.0289(10) Uani 1 1 d . . .
H44A H 0.3305 1.1881 1.4176 0.035 Uiso 1 1 calc R . .
H44B H 0.4421 1.1996 1.3995 0.035 Uiso 1 1 calc R . .
C45 C 0.4567(4) 1.2883(4) 1.5615(3) 0.0307(11) Uani 1 1 d . . .
H45A H 0.4121 1.3262 1.6020 0.037 Uiso 1 1 calc R . .
H45B H 0.5234 1.3410 1.5846 0.037 Uiso 1 1 calc R . .
C46 C 0.4826(4) 1.2052(4) 1.5901(4) 0.0392(13) Uani 1 1 d . . .
H46A H 0.5157 1.1589 1.5414 0.059 Uiso 1 1 calc R . .
H46B H 0.4172 1.1627 1.5829 0.059 Uiso 1 1 calc R . .
H46C H 0.5313 1.2419 1.6641 0.059 Uiso 1 1 calc R . .
C47 C 0.3230(3) 1.3877(3) 1.2941(3) 0.0174(8) Uani 1 1 d . . .
H47A H 0.3970 1.4292 1.3190 0.021 Uiso 1 1 calc R . .
H47B H 0.2893 1.4316 1.3450 0.021 Uiso 1 1 calc R . .
C48 C 0.2641(3) 1.3673(3) 1.1817(3) 0.0217(9) Uani 1 1 d . . .
H48A H 0.1881 1.3325 1.1587 0.026 Uiso 1 1 calc R . .
H48B H 0.2937 1.3197 1.1286 0.026 Uiso 1 1 calc R . .
C49 C 0.2772(4) 1.4751(4) 1.1874(4) 0.0251(11) Uani 1 1 d . . .
H49A H 0.2282 1.4631 1.1204 0.030 Uiso 1 1 calc R . .
H49B H 0.2563 1.5251 1.2475 0.030 Uiso 1 1 calc R . .
C50 C 0.3896(4) 1.5264(3) 1.2027(4) 0.0292(11) Uani 1 1 d . . .
H50A H 0.4154 1.4740 1.1503 0.044 Uiso 1 1 calc R . .
H50B H 0.4363 1.5523 1.2753 0.044 Uiso 1 1 calc R . .
H50C H 0.3891 1.5858 1.1924 0.044 Uiso 1 1 calc R . .
C51 C 0.3861(3) 1.2215(3) 1.2282(3) 0.0189(9) Uani 1 1 d . . .
H51A H 0.3864 1.1585 1.2335 0.023 Uiso 1 1 calc R . .
H51B H 0.3472 1.1960 1.1526 0.023 Uiso 1 1 calc R . .
C52 C 0.5020(3) 1.2798(3) 1.2568(3) 0.0248(10) Uani 1 1 d . . .
H52A H 0.5422 1.3066 1.3324 0.030 Uiso 1 1 calc R . .
H52B H 0.5032 1.3410 1.2483 0.030 Uiso 1 1 calc R . .
C53 C 0.5541(4) 1.2030(4) 1.1825(4) 0.0308(11) Uani 1 1 d . . .
H53A H 0.5640 1.1491 1.2007 0.037 Uiso 1 1 calc R . .
H53B H 0.5060 1.1659 1.1073 0.037 Uiso 1 1 calc R . .
C54 C 0.6620(4) 1.2599(4) 1.1917(4) 0.0439(15) Uani 1 1 d . . .
H54A H 0.6932 1.2075 1.1462 0.066 Uiso 1 1 calc R . .
H54B H 0.7094 1.2986 1.2664 0.066 Uiso 1 1 calc R . .
H54C H 0.6520 1.3096 1.1685 0.066 Uiso 1 1 calc R . .
N2 N -0.0160(3) 1.2212(3) 0.7685(3) 0.0134(7) Uani 1 1 d . . .
C35 C 0.1045(3) 1.2287(3) 0.8024(3) 0.0177(9) Uani 1 1 d . . .
H35A H 0.1206 1.2061 0.8542 0.021 Uiso 1 1 calc R . .
H35B H 0.1202 1.1785 0.7383 0.021 Uiso 1 1 calc R . .
C36 C 0.1794(3) 1.3413(3) 0.8539(3) 0.0188(9) Uani 1 1 d . . .
H36A H 0.1649 1.3923 0.9184 0.023 Uiso 1 1 calc R . .
H36B H 0.1652 1.3643 0.8023 0.023 Uiso 1 1 calc R . .
C37 C 0.2980(3) 1.3413(3) 0.8858(3) 0.0211(9) Uani 1 1 d . . .
H37A H 0.3421 1.4154 0.9357 0.025 Uiso 1 1 calc R . .
H37B H 0.3080 1.3039 0.9244 0.025 Uiso 1 1 calc R . .
C38 C 0.3370(4) 1.2879(4) 0.7887(4) 0.0277(11) Uani 1 1 d . . .
H38A H 0.2941 1.2143 0.7391 0.042 Uiso 1 1 calc R . .
H38B H 0.4113 1.2894 0.8140 0.042 Uiso 1 1 calc R . .
H38C H 0.3303 1.3263 0.7518 0.042 Uiso 1 1 calc R . .
C23 C -0.0441(3) 1.2435(3) 0.6771(3) 0.0152(8) Uani 1 1 d . . .
H23A H -0.0055 1.3175 0.7065 0.018 Uiso 1 1 calc R . .
H23B H -0.0170 1.1969 0.6208 0.018 Uiso 1 1 calc R . .
C24 C -0.1627(3) 1.2281(3) 0.6232(3) 0.0176(9) Uani 1 1 d . . .
H24A H -0.2056 1.1626 0.6109 0.021 Uiso 1 1 calc R . .
H24B H -0.1858 1.2885 0.6710 0.021 Uiso 1 1 calc R . .
C25 C -0.1804(4) 1.2205(5) 0.5155(4) 0.0403(13) Uani 1 1 d . . .
H25A H -0.1605 1.1577 0.4670 0.048 Uiso 1 1 calc R . .
H25B H -0.1331 1.2839 0.5280 0.048 Uiso 1 1 calc R . .
C26 C -0.2960(4) 1.2120(6) 0.4597(5) 0.069(2) Uani 1 1 d . . .
H26A H -0.3021 1.2080 0.3923 0.103 Uiso 1 1 calc R . .
H26B H -0.3160 1.2744 0.5067 0.103 Uiso 1 1 calc R . .
H26C H -0.3432 1.1481 0.4449 0.103 Uiso 1 1 calc R . .
C31 C -0.0459(3) 1.3053(3) 0.8619(3) 0.0154(8) Uani 1 1 d . . .
H31A H -0.0054 1.3766 0.8850 0.018 Uiso 1 1 calc R . .
H31B H -0.1219 1.2998 0.8349 0.018 Uiso 1 1 calc R . .
C32 C -0.0247(3) 1.2946(3) 0.9599(3) 0.0186(9) Uani 1 1 d . . .
H32A H 0.0501 1.2951 0.9853 0.022 Uiso 1 1 calc R . .
H32B H -0.0704 1.2268 0.9403 0.022 Uiso 1 1 calc R . .
C33 C -0.0491(4) 1.3904(3) 1.0512(3) 0.0210(9) Uani 1 1 d . . .
H33A H 0.0031 1.4569 1.0765 0.025 Uiso 1 1 calc R . .
H33B H -0.1202 1.3956 1.0215 0.025 Uiso 1 1 calc R . .
C34 C -0.0451(4) 1.3780(4) 1.1482(4) 0.0303(11) Uani 1 1 d . . .
H34A H -0.1021 1.3168 1.1252 0.045 Uiso 1 1 calc R . .
H34B H -0.0539 1.4420 1.2057 0.045 Uiso 1 1 calc R . .
H34C H 0.0233 1.3674 1.1744 0.045 Uiso 1 1 calc R . .
C27 C -0.0806(3) 1.1097(3) 0.7305(3) 0.0159(8) Uani 1 1 d . . .
H27A H -0.1537 1.1121 0.7292 0.019 Uiso 1 1 calc R . .
H27B H -0.0498 1.0921 0.7841 0.019 Uiso 1 1 calc R . .
C28 C -0.0858(3) 1.0189(3) 0.6187(3) 0.0170(9) Uani 1 1 d . . .
H28A H -0.1254 1.0300 0.5627 0.020 Uiso 1 1 calc R . .
H28B H -0.0132 1.0198 0.6160 0.020 Uiso 1 1 calc R . .
C29 C -0.1412(3) 0.9099(3) 0.5961(4) 0.0208(9) Uani 1 1 d . . .
H29A H -0.1358 0.8534 0.5285 0.025 Uiso 1 1 calc R . .
H29B H -0.1024 0.9014 0.6544 0.025 Uiso 1 1 calc R . .
C30 C -0.2594(3) 0.8934(4) 0.5870(4) 0.0277(11) Uani 1 1 d . . .
H30A H -0.3002 0.8944 0.5250 0.041 Uiso 1 1 calc R . .
H30B H -0.2664 0.9504 0.6523 0.041 Uiso 1 1 calc R . .
H30C H -0.2864 0.8251 0.5779 0.041 Uiso 1 1 calc R . .

loop_
_atom_site_aniso_label
_atom_site_aniso_U_11
_atom_site_aniso_U_22
_atom_site_aniso_U_33
_atom_site_aniso_U_23
_atom_site_aniso_U_13
_atom_site_aniso_U_12
Mo1 0.01698(19) 0.00794(18) 0.01117(19) 0.00450(15) 0.00608(15) 0.00579(15)
Mo2 0.01548(19) 0.01037(18) 0.01126(19) 0.00669(15) 0.00633(15) 0.00565(15)
Mo3 0.01474(19) 0.00956(18) 0.00841(18) 0.00392(15) 0.00532(14) 0.00492(15)
Mo4 0.01787(19) 0.00765(18) 0.01013(19) 0.00377(15) 0.00598(15) 0.00535(15)
Mo5 0.01663(19) 0.00950(18) 0.01023(19) 0.00573(15) 0.00550(15) 0.00457(15)
Mo6 0.01688(19) 0.01061(18) 0.00881(18) 0.00407(15) 0.00651(15) 0.00536(15)
Cr1 0.0093(3) 0.0057(2) 0.0057(2) 0.00232(19) 0.0033(2) 0.0029(2)
O13 0.0270(18) 0.0198(17) 0.0149(17) 0.0101(14) 0.0082(14) 0.0131(15)
O14 0.0297(18) 0.0118(16) 0.0155(17) 0.0072(13) 0.0088(14) 0.0051(14)
O16 0.0230(16) 0.0138(15) 0.0204(16) 0.0102(13) 0.0120(13) 0.0076(13)
O15 0.0224(17) 0.0243(17) 0.0200(17) 0.0139(14) 0.0110(13) 0.0138(14)
O17 0.0196(17) 0.0186(17) 0.0136(17) 0.0092(14) 0.0031(13) 0.0037(14)
O18 0.0213(17) 0.0146(16) 0.0183(18) 0.0077(14) 0.0094(14) 0.0064(14)
O20 0.0256(18) 0.0162(17) 0.0178(18) 0.0086(15) 0.0105(14) 0.0110(14)
O19 0.0251(17) 0.0136(16) 0.0161(16) 0.0092(13) 0.0059(13) 0.0046(14)
O21 0.0238(17) 0.0165(16) 0.0188(16) 0.0112(13) 0.0093(13) 0.0056(13)
O22 0.0273(17) 0.0180(16) 0.0112(15) 0.0098(13) 0.0085(13) 0.0103(13)
O24 0.0259(18) 0.0172(17) 0.0144(17) 0.0086(14) 0.0060(14) 0.0037(14)
O23 0.0246(18) 0.0177(17) 0.0168(17) 0.0079(14) 0.0141(14) 0.0106(14)
O7 0.0194(16) 0.0145(16) 0.0095(15) 0.0074(13) 0.0061(12) 0.0074(13)
O8 0.0181(16) 0.0126(16) 0.0139(16) 0.0060(13) 0.0089(13) 0.0044(13)
O9 0.0203(16) 0.0099(15) 0.0109(16) 0.0033(13) 0.0066(13) 0.0062(13)
O10 0.0207(16) 0.0098(15) 0.0120(16) 0.0052(13) 0.0054(13) 0.0065(13)
O11 0.0164(15) 0.0109(15) 0.0114(16) 0.0070(13) 0.0080(12) 0.0053(13)
O12 0.0156(15) 0.0104(15) 0.0079(15) 0.0041(12) 0.0017(12) 0.0036(12)
O3 0.0095(14) 0.0093(14) 0.0108(15) 0.0031(12) 0.0025(12) 0.0012(12)
O1 0.0089(14) 0.0087(14) 0.0090(15) 0.0044(12) 0.0031(11) 0.0028(11)
O2 0.0135(15) 0.0105(15) 0.0077(15) 0.0031(12) 0.0053(12) 0.0043(12)
O6 0.0128(15) 0.0107(15) 0.0102(16) 0.0053(13) 0.0036(12) 0.0032(12)
O4 0.0095(14) 0.0103(14) 0.0093(15) 0.0050(12) 0.0015(12) 0.0033(12)
O5 0.0108(15) 0.0100(15) 0.0064(14) 0.0027(12) 0.0015(11) 0.0018(12)
C5 0.020(2) 0.024(2) 0.015(2) 0.0096(18) 0.0001(17) 0.0025(18)
C3 0.022(2) 0.0117(19) 0.013(2) 0.0051(16) 0.0027(17) 0.0029(17)
C2 0.017(2) 0.0100(18) 0.0121(19) 0.0064(15) 0.0051(16) 0.0033(16)
C1 0.015(2) 0.0122(19) 0.0123(19) 0.0051(16) 0.0048(16) 0.0040(16)
C4 0.017(2) 0.015(2) 0.012(2) 0.0066(16) 0.0063(16) 0.0029(16)
C6 0.041(6) 0.031(6) 0.024(5) 0.016(4) 0.009(4) 0.014(5)
Br1 0.0159(2) 0.0301(2) 0.0204(2) 0.01244(18) 0.00550(17) 0.00463(18)
O25 0.0305(18) 0.0226(17) 0.0305(18) 0.0067(14) 0.0136(15) 0.0041(14)
N7 0.026(2) 0.021(2) 0.021(2) 0.0100(17) 0.0118(17) 0.0075(17)
C64 0.020(2) 0.023(2) 0.018(2) 0.0087(19) 0.0025(18) -0.0019(19)
C66 0.027(2) 0.017(2) 0.021(2) 0.0056(18) 0.0090(19) 0.0043(19)
C65 0.062(4) 0.032(3) 0.034(3) 0.023(3) 0.021(3) 0.019(3)
O26 0.0220(16) 0.0261(16) 0.0233(16) 0.0048(13) 0.0093(13) 0.0127(14)
N8 0.019(2) 0.0210(19) 0.021(2) 0.0116(16) 0.0072(16) 0.0070(16)
C67 0.016(2) 0.036(3) 0.017(2) 0.0139(19) 0.0063(17) 0.010(2)
C68 0.026(3) 0.025(2) 0.030(3) 0.016(2) 0.015(2) 0.012(2)
C69 0.033(3) 0.020(2) 0.040(3) 0.013(2) 0.014(2) 0.015(2)
O27 0.058(2) 0.0321(19) 0.0293(19) 0.0151(16) 0.0021(17) 0.0130(18)
N6 0.024(2) 0.031(2) 0.0212(19) 0.0158(16) 0.0084(16) 0.0056(17)
C61 0.023(3) 0.028(3) 0.025(3) 0.008(2) 0.002(2) 0.001(2)
C62 0.051(3) 0.030(3) 0.033(3) 0.012(2) 0.017(3) 0.012(3)
C63 0.039(3) 0.067(4) 0.037(3) 0.037(3) 0.011(2) 0.020(3)
O28 0.035(2) 0.074(3) 0.044(2) 0.036(2) 0.0201(17) 0.030(2)
N4 0.028(2) 0.042(2) 0.024(2) 0.0210(19) 0.0124(17) 0.0156(19)
C55 0.027(3) 0.042(3) 0.030(3) 0.021(2) 0.013(2) 0.016(2)
C56 0.024(3) 0.042(3) 0.029(3) 0.015(2) 0.009(2) 0.009(2)
C57 0.058(4) 0.082(4) 0.051(4) 0.051(3) 0.031(3) 0.037(3)
O29 0.028(2) 0.060(3) 0.058(3) 0.028(2) 0.0207(18) 0.0045(18)
N9 0.021(2) 0.0216(19) 0.028(2) 0.0112(17) 0.0074(17) 0.0079(16)
C60 0.024(3) 0.031(3) 0.033(3) 0.016(2) 0.006(2) 0.007(2)
C58 0.039(3) 0.035(3) 0.026(3) 0.015(2) 0.014(2) 0.007(2)
C59 0.039(3) 0.029(3) 0.056(4) 0.006(3) 0.026(3) 0.010(3)
N1 0.0190(18) 0.0111(16) 0.0127(17) 0.0071(14) 0.0056(14) 0.0038(14)
C7 0.019(2) 0.018(2) 0.015(2) 0.0112(17) 0.0044(17) 0.0070(17)
C8 0.022(2) 0.015(2) 0.014(2) 0.0075(16) 0.0105(17) 0.0056(17)
C9 0.016(2) 0.019(2) 0.015(2) 0.0061(17) 0.0026(16) 0.0027(17)
C10 0.026(3) 0.027(3) 0.022(2) 0.009(2) 0.007(2) 0.009(2)
C11 0.023(2) 0.016(2) 0.015(2) 0.0086(17) 0.0109(18) 0.0104(18)
C12 0.021(2) 0.038(3) 0.026(3) 0.021(2) 0.008(2) 0.009(2)
C13 0.026(2) 0.028(2) 0.025(2) 0.015(2) 0.012(2) 0.010(2)
C14 0.022(3) 0.057(3) 0.025(3) 0.021(3) 0.006(2) 0.011(2)
C15 0.024(2) 0.015(2) 0.014(2) 0.0092(16) 0.0113(17) 0.0051(17)
C16 0.028(2) 0.021(2) 0.021(2) 0.0131(18) 0.0125(19) 0.0103(19)
C17 0.023(2) 0.033(3) 0.022(2) 0.018(2) 0.0087(19) 0.004(2)
C18 0.025(3) 0.036(3) 0.031(3) 0.021(2) 0.011(2) 0.003(2)
C19 0.029(2) 0.019(2) 0.011(2) 0.0067(17) 0.0103(18) 0.0106(18)
C20 0.053(3) 0.020(2) 0.026(3) 0.007(2) 0.019(2) 0.007(2)
C21 0.041(3) 0.026(3) 0.024(3) 0.007(2) 0.006(2) 0.007(2)
C22 0.038(3) 0.039(3) 0.023(3) 0.006(2) 0.013(2) 0.010(2)
N3 0.0197(18) 0.0162(17) 0.0109(17) 0.0034(14) 0.0073(14) 0.0101(15)
C39 0.022(2) 0.013(2) 0.012(2) 0.0023(16) 0.0051(17) 0.0027(17)
C40 0.023(2) 0.0107(19) 0.012(2) 0.0008(16) 0.0060(17) 0.0025(17)
C41 0.026(2) 0.014(2) 0.021(2) 0.0082(18) 0.0089(19) 0.0061(18)
C42 0.021(2) 0.020(2) 0.028(2) 0.0104(19) 0.0106(19) 0.0082(19)
C43 0.017(2) 0.022(2) 0.013(2) 0.0066(17) 0.0024(17) 0.0032(18)
C44 0.034(3) 0.031(3) 0.021(2) 0.015(2) 0.003(2) 0.011(2)
C45 0.033(3) 0.041(3) 0.018(2) 0.014(2) 0.008(2) 0.020(2)
C46 0.042(3) 0.053(3) 0.040(3) 0.034(3) 0.019(3) 0.024(3)
C47 0.019(2) 0.0120(19) 0.017(2) 0.0043(16) 0.0077(16) 0.0047(16)
C48 0.020(2) 0.021(2) 0.018(2) 0.0074(18) 0.0046(18) 0.0043(18)
C49 0.032(3) 0.018(2) 0.023(3) 0.009(2) 0.007(2) 0.008(2)
C50 0.041(3) 0.027(2) 0.023(2) 0.014(2) 0.016(2) 0.008(2)
C51 0.024(2) 0.015(2) 0.013(2) 0.0020(16) 0.0074(17) 0.0102(18)
C52 0.018(2) 0.025(2) 0.023(2) 0.0056(19) 0.0076(18) 0.0092(19)
C53 0.034(3) 0.036(3) 0.019(2) 0.009(2) 0.012(2) 0.021(2)
C54 0.031(3) 0.062(4) 0.029(3) 0.012(3) 0.018(2) 0.019(3)
N2 0.0159(18) 0.0117(17) 0.0140(18) 0.0065(14) 0.0071(14) 0.0058(14)
C35 0.019(2) 0.015(2) 0.021(2) 0.0119(17) 0.0052(17) 0.0053(17)
C36 0.019(2) 0.0126(19) 0.025(2) 0.0122(17) 0.0050(18) 0.0037(17)
C37 0.022(2) 0.020(2) 0.021(2) 0.0130(18) 0.0033(18) 0.0043(18)
C38 0.026(3) 0.025(3) 0.036(3) 0.017(2) 0.018(2) 0.004(2)
C23 0.021(2) 0.0145(19) 0.013(2) 0.0092(16) 0.0063(16) 0.0067(17)
C24 0.021(2) 0.017(2) 0.017(2) 0.0091(17) 0.0090(17) 0.0081(17)
C25 0.031(3) 0.079(4) 0.035(3) 0.041(3) 0.017(2) 0.031(3)
C26 0.041(3) 0.150(7) 0.037(3) 0.058(4) 0.020(3) 0.049(4)
C31 0.021(2) 0.0110(19) 0.019(2) 0.0087(16) 0.0092(17) 0.0093(16)
C32 0.026(2) 0.014(2) 0.017(2) 0.0070(17) 0.0102(18) 0.0079(18)
C33 0.032(3) 0.016(2) 0.016(2) 0.0068(17) 0.0111(19) 0.0105(19)
C34 0.043(3) 0.033(3) 0.022(2) 0.015(2) 0.017(2) 0.021(2)
C27 0.017(2) 0.0122(19) 0.018(2) 0.0078(16) 0.0054(16) 0.0038(16)
C28 0.019(2) 0.016(2) 0.018(2) 0.0093(17) 0.0080(17) 0.0085(17)
C29 0.024(2) 0.016(2) 0.018(2) 0.0055(18) 0.0079(18) 0.0031(18)
C30 0.027(3) 0.025(2) 0.022(2) 0.009(2) 0.0052(19) 0.001(2)

loop_
_atom_type_symbol
_atom_type_description
_atom_type_scat_dispersion_real
_atom_type_scat_dispersion_imag
_atom_type_scat_source
C C 0.0033 0.0016 'International Tables Vol C Tables 4.2.6.8 and 6.1.1.4'
H H 0.0000 0.0000 'International Tables Vol C Tables 4.2.6.8 and 6.1.1.4'
Br Br -0.2901 2.4595 'International Tables Vol C Tables 4.2.6.8 and 6.1.1.4'
Cr Cr 0.3209 0.6236 'International Tables Vol C Tables 4.2.6.8 and 6.1.1.4'
Mo Mo -1.6832 0.6857 'International Tables Vol C Tables 4.2.6.8 and 6.1.1.4'
N N 0.0061 0.0033 'International Tables Vol C Tables 4.2.6.8 and 6.1.1.4'
O O 0.0106 0.0060 'International Tables Vol C Tables 4.2.6.8 and 6.1.1.4'

loop_
_geom_angle_atom_site_label_1
_geom_angle_atom_site_label_2
_geom_angle_atom_site_label_3
_geom_angle
_geom_angle_site_symmetry_1
_geom_angle_site_symmetry_3
O13 Mo1 O14 105.94(15) . .
O13 Mo1 O7 103.69(14) . .
O13 Mo1 O12 98.29(13) . .
O13 Mo1 O1 162.26(13) . .
O13 Mo1 O6 91.76(13) . .
O14 Mo1 O7 104.53(14) . .
O14 Mo1 O12 90.80(14) . .
O14 Mo1 O1 91.45(13) . .
O14 Mo1 O6 155.67(14) . .
O7 Mo1 O12 148.31(12) . .
O7 Mo1 O1 74.53(12) . .
O7 Mo1 O6 86.79(12) . .
O12 Mo1 O1 77.57(11) . .
O12 Mo1 O6 69.85(11) . .
O6 Mo1 O1 70.57(10) . .
O16 Mo2 O7 99.53(13) . .
O16 Mo2 O8 98.29(13) . .
O16 Mo2 O1 88.05(13) . .
O16 Mo2 O4 156.29(13) . .
O15 Mo2 O16 105.89(15) . .
O15 Mo2 O7 97.54(13) . .
O15 Mo2 O8 102.78(14) . .
O15 Mo2 O1 163.06(12) . .
O15 Mo2 O4 97.48(13) . .
O7 Mo2 O1 70.17(11) . .
O7 Mo2 O4 81.00(11) . .
O8 Mo2 O7 148.06(12) . .
O8 Mo2 O1 84.21(12) . .
O8 Mo2 O4 72.19(11) . .
O4 Mo2 O1 69.69(9) . .
O17 Mo3 O18 105.04(15) . .
O17 Mo3 O8 100.95(14) . .
O17 Mo3 O9 98.65(14) . .
O17 Mo3 O2 162.51(13) . .
O17 Mo3 O4 95.29(13) . .
O18 Mo3 O8 96.95(13) . .
O18 Mo3 O9 102.20(14) . .
O18 Mo3 O2 91.29(13) . .
O18 Mo3 O4 157.91(12) . .
O8 Mo3 O2 82.88(12) . .
O8 Mo3 O4 70.31(11) . .
O9 Mo3 O8 147.91(12) . .
O9 Mo3 O2 71.28(11) . .
O9 Mo3 O4 82.83(11) . .
O2 Mo3 O4 69.73(10) . .
O20 Mo4 O9 102.05(14) . .
O20 Mo4 O10 96.72(14) . .
O20 Mo4 O2 93.47(13) . .
O20 Mo4 O5 160.06(12) . .
O19 Mo4 O20 105.59(15) . .
O19 Mo4 O9 98.17(14) . .
O19 Mo4 O10 101.12(13) . .
O19 Mo4 O2 159.99(13) . .
O19 Mo4 O5 92.33(13) . .
O9 Mo4 O10 148.29(12) . .
O9 Mo4 O2 71.40(11) . .
O9 Mo4 O5 83.57(11) . .
O10 Mo4 O2 82.23(12) . .
O10 Mo4 O5 70.79(11) . .
O2 Mo4 O5 69.96(9) . .
O21 Mo5 O22 105.29(14) . .
O21 Mo5 O10 101.69(13) . .
O21 Mo5 O11 97.97(13) . .
O21 Mo5 O3 164.41(13) . .
O21 Mo5 O5 98.33(13) . .
O22 Mo5 O10 99.36(13) . .
O22 Mo5 O11 99.76(13) . .
O22 Mo5 O3 87.91(12) . .
O22 Mo5 O5 156.12(12) . .
O10 Mo5 O11 147.76(12) . .
O10 Mo5 O3 83.90(11) . .
O10 Mo5 O5 72.02(12) . .
O11 Mo5 O3 71.14(11) . .
O11 Mo5 O5 80.09(11) . .
O5 Mo5 O3 69.31(9) . .
O24 Mo6 O11 104.44(14) . .
O24 Mo6 O12 90.85(13) . .
O24 Mo6 O3 91.58(13) . .
O24 Mo6 O6 155.58(13) . .
O23 Mo6 O24 106.60(15) . .
O23 Mo6 O11 103.13(14) . .
O23 Mo6 O12 98.71(13) . .
O23 Mo6 O3 161.47(13) . .
O23 Mo6 O6 91.30(13) . .
O11 Mo6 O12 148.26(11) . .
O11 Mo6 O3 74.91(11) . .
O11 Mo6 O6 86.93(12) . .
O12 Mo6 O3 77.05(11) . .
O12 Mo6 O6 69.69(10) . .
O6 Mo6 O3 70.26(10) . .
O3 Cr1 O6 83.52(12) . .
O3 Cr1 O4 177.64(15) . .
O3 Cr1 O5 85.07(12) . .
O1 Cr1 O3 92.61(13) . .
O1 Cr1 O6 83.52(12) . .
O1 Cr1 O4 85.53(12) . .
O1 Cr1 O5 177.11(14) . .
O2 Cr1 O3 96.61(13) . .
O2 Cr1 O1 96.70(12) . .
O2 Cr1 O6 179.74(18) . .
O2 Cr1 O4 85.05(12) . .
O2 Cr1 O5 85.29(12) . .
O4 Cr1 O6 94.82(13) . .
O5 Cr1 O6 94.50(12) . .
O5 Cr1 O4 96.75(12) . .
Mo1 O7 Mo2 120.56(15) . .
Mo2 O8 Mo3 120.14(14) . .
Mo4 O9 Mo3 119.86(15) . .
Mo5 O10 Mo4 119.63(15) . .
Mo6 O11 Mo5 119.07(14) . .
Mo6 O12 Mo1 113.56(13) . .
C3 O12 Mo1 119.6(2) . .
C3 O12 Mo6 120.0(2) . .
Mo6 O3 Mo5 89.81(10) . .
Cr1 O3 Mo5 101.53(11) . .
Cr1 O3 Mo6 102.92(13) . .
C2 O3 Mo5 121.5(2) . .
C2 O3 Mo6 119.0(2) . .
C2 O3 Cr1 117.3(2) . .
Mo1 O1 Mo2 90.40(10) . .
Cr1 O1 Mo1 102.51(12) . .
Cr1 O1 Mo2 100.66(12) . .
C1 O1 Mo1 117.9(2) . .
C1 O1 Mo2 122.0(2) . .
C1 O1 Cr1 118.3(2) . .
Mo3 O2 Mo4 91.73(10) . .
Mo3 O2 H2 118.2 . .
Mo4 O2 H2 118.2 . .
Cr1 O2 Mo3 103.46(13) . .
Cr1 O2 Mo4 102.90(12) . .
Cr1 O2 H2 118.2 . .
Mo1 O6 Mo6 100.58(11) . .
Mo1 O6 H6 116.1 . .
Mo6 O6 H6 116.1 . .
Cr1 O6 Mo1 102.99(12) . .
Cr1 O6 Mo6 102.81(13) . .
Cr1 O6 H6 116.1 . .
Mo2 O4 Mo3 92.32(10) . .
Mo2 O4 H4 118.2 . .
Mo3 O4 H4 118.2 . .
Cr1 O4 Mo2 104.02(12) . .
Cr1 O4 Mo3 101.74(12) . .
Cr1 O4 H4 118.2 . .
Mo4 O5 H5 118.2 . .
Mo5 O5 Mo4 92.12(11) . .
Mo5 O5 H5 118.2 . .
Cr1 O5 Mo4 101.83(12) . .
Cr1 O5 Mo5 103.95(12) . .
Cr1 O5 H5 118.2 . .
H5A C5 H5B 106.9 . .
C4 C5 H5A 107.3 . .
C4 C5 H5B 107.3 . .
C6 C5 H5A 107.3 . .
C6 C5 H5B 107.3 . .
C6 C5 C4 120.2(5) . .
O12 C3 H3A 108.6 . .
O12 C3 H3B 108.6 . .
O12 C3 C4 114.7(3) . .
H3A C3 H3B 107.6 . .
C4 C3 H3A 108.6 . .
C4 C3 H3B 108.6 . .
O3 C2 H2A 108.9 . .
O3 C2 H2B 108.9 . .
O3 C2 C4 113.2(3) . .
H2A C2 H2B 107.8 . .
C4 C2 H2A 108.9 . .
C4 C2 H2B 108.9 . .
O1 C1 H1A 108.9 . .
O1 C1 H1B 108.9 . .
O1 C1 C4 113.4(3) . .
H1A C1 H1B 107.7 . .
C4 C1 H1A 108.9 . .
C4 C1 H1B 108.9 . .
C3 C4 C5 109.2(3) . .
C3 C4 C2 110.6(3) . .
C3 C4 C1 110.6(3) . .
C2 C4 C5 106.5(3) . .
C2 C4 C1 112.3(3) . .
C1 C4 C5 107.4(3) . .
C64 N7 C66 121.8(4) . .
C64 N7 C65 119.5(4) . .
C66 N7 C65 118.1(4) . .
O25 C64 N7 126.7(5) . .
O25 C64 H64 116.7 . .
N7 C64 H64 116.7 . .
N7 C66 H66A 109.5 . .
N7 C66 H66B 109.5 . .
N7 C66 H66C 109.5 . .
H66A C66 H66B 109.5 . .
H66A C66 H66C 109.5 . .
H66B C66 H66C 109.5 . .
N7 C65 H65A 109.5 . .
N7 C65 H65B 109.5 . .
N7 C65 H65C 109.5 . .
H65A C65 H65B 109.5 . .
H65A C65 H65C 109.5 . .
H65B C65 H65C 109.5 . .
C67 N8 C68 121.0(4) . .
C67 N8 C69 121.6(4) . .
C68 N8 C69 117.4(4) . .
O26 C67 N8 126.0(4) . .
O26 C67 H67 117.0 . .
N8 C67 H67 117.0 . .
N8 C68 H68A 109.5 . .
N8 C68 H68B 109.5 . .
N8 C68 H68C 109.5 . .
H68A C68 H68B 109.5 . .
H68A C68 H68C 109.5 . .
H68B C68 H68C 109.5 . .
N8 C69 H69A 109.5 . .
N8 C69 H69B 109.5 . .
N8 C69 H69C 109.5 . .
H69A C69 H69B 109.5 . .
H69A C69 H69C 109.5 . .
H69B C69 H69C 109.5 . .
C61 N6 C62 121.3(4) . .
C61 N6 C63 121.6(4) . .
C62 N6 C63 117.1(4) . .
O27 C61 N6 127.4(4) . .
O27 C61 H61 116.3 . .
N6 C61 H61 116.3 . .
N6 C62 H62A 109.5 . .
N6 C62 H62B 109.5 . .
N6 C62 H62C 109.5 . .
H62A C62 H62B 109.5 . .
H62A C62 H62C 109.5 . .
H62B C62 H62C 109.5 . .
N6 C63 H63A 109.5 . .
N6 C63 H63B 109.5 . .
N6 C63 H63C 109.5 . .
H63A C63 H63B 109.5 . .
H63A C63 H63C 109.5 . .
H63B C63 H63C 109.5 . .
C55 N4 C56 121.3(4) . .
C55 N4 C57 120.4(4) . .
C57 N4 C56 118.3(4) . .
O28 C55 N4 125.4(5) . .
O28 C55 H55 117.3 . .
N4 C55 H55 117.3 . .
N4 C56 H56A 109.5 . .
N4 C56 H56B 109.5 . .
N4 C56 H56C 109.5 . .
H56A C56 H56B 109.5 . .
H56A C56 H56C 109.5 . .
H56B C56 H56C 109.5 . .
N4 C57 H57A 109.5 . .
N4 C57 H57B 109.5 . .
N4 C57 H57C 109.5 . .
H57A C57 H57B 109.5 . .
H57A C57 H57C 109.5 . .
H57B C57 H57C 109.5 . .
C60 N9 C58 122.7(4) . .
C60 N9 C59 120.2(4) . .
C59 N9 C58 117.0(4) . .
O29 C60 N9 126.1(4) . .
O29 C60 H60 116.9 . .
N9 C60 H60 116.9 . .
N9 C58 H58A 109.5 . .
N9 C58 H58B 109.5 . .
N9 C58 H58C 109.5 . .
H58A C58 H58B 109.5 . .
H58A C58 H58C 109.5 . .
H58B C58 H58C 109.5 . .
N9 C59 H59A 109.5 . .
N9 C59 H59B 109.5 . .
N9 C59 H59C 109.5 . .
H59A C59 H59B 109.5 . .
H59A C59 H59C 109.5 . .
H59B C59 H59C 109.5 . .
C7 N1 C11 108.4(3) . .
C15 N1 C7 112.2(3) . .
C15 N1 C11 108.4(3) . .
C15 N1 C19 108.8(3) . .
C19 N1 C7 108.7(3) . .
C19 N1 C11 110.4(3) . .
N1 C7 H7A 108.3 . .
N1 C7 H7B 108.3 . .
H7A C7 H7B 107.4 . .
C8 C7 N1 116.0(3) . .
C8 C7 H7A 108.3 . .
C8 C7 H7B 108.3 . .
C7 C8 H8A 109.7 . .
C7 C8 H8B 109.7 . .
H8A C8 H8B 108.2 . .
C9 C8 C7 109.8(3) . .
C9 C8 H8A 109.7 . .
C9 C8 H8B 109.7 . .
C8 C9 H9A 109.2 . .
C8 C9 H9B 109.2 . .
C8 C9 C10 112.1(3) . .
H9A C9 H9B 107.9 . .
C10 C9 H9A 109.2 . .
C10 C9 H9B 109.2 . .
C9 C10 H10A 109.5 . .
C9 C10 H10B 109.5 . .
C9 C10 H10C 109.5 . .
H10A C10 H10B 109.5 . .
H10A C10 H10C 109.5 . .
H10B C10 H10C 109.5 . .
N1 C11 H11A 108.3 . .
N1 C11 H11B 108.3 . .
H11A C11 H11B 107.4 . .
C12 C11 N1 115.7(3) . .
C12 C11 H11A 108.3 . .
C12 C11 H11B 108.3 . .
C11 C12 H12A 109.4 . .
C11 C12 H12B 109.4 . .
H12A C12 H12B 108.0 . .
C13 C12 C11 111.3(3) . .
C13 C12 H12A 109.4 . .
C13 C12 H12B 109.4 . .
C12 C13 H13A 109.0 . .
C12 C13 H13B 109.0 . .
C12 C13 C14 112.9(4) . .
H13A C13 H13B 107.8 . .
C14 C13 H13A 109.0 . .
C14 C13 H13B 109.0 . .
C13 C14 H14A 109.5 . .
C13 C14 H14B 109.5 . .
C13 C14 H14C 109.5 . .
H14A C14 H14B 109.5 . .
H14A C14 H14C 109.5 . .
H14B C14 H14C 109.5 . .
N1 C15 H15A 108.4 . .
N1 C15 H15B 108.4 . .
N1 C15 C16 115.6(3) . .
H15A C15 H15B 107.4 . .
C16 C15 H15A 108.4 . .
C16 C15 H15B 108.4 . .
C15 C16 H16A 109.6 . .
C15 C16 H16B 109.6 . .
C15 C16 C17 110.1(3) . .
H16A C16 H16B 108.2 . .
C17 C16 H16A 109.6 . .
C17 C16 H16B 109.6 . .
C16 C17 H17A 109.1 . .
C16 C17 H17B 109.1 . .
H17A C17 H17B 107.8 . .
C18 C17 C16 112.6(4) . .
C18 C17 H17A 109.1 . .
C18 C17 H17B 109.1 . .
C17 C18 H18A 109.5 . .
C17 C18 H18B 109.5 . .
C17 C18 H18C 109.5 . .
H18A C18 H18B 109.5 . .
H18A C18 H18C 109.5 . .
H18B C18 H18C 109.5 . .
N1 C19 H19A 108.4 . .
N1 C19 H19B 108.4 . .
H19A C19 H19B 107.4 . .
C20 C19 N1 115.6(3) . .
C20 C19 H19A 108.4 . .
C20 C19 H19B 108.4 . .
C19 C20 H20A 109.8 . .
C19 C20 H20B 109.8 . .
C19 C20 C21 109.4(4) . .
H20A C20 H20B 108.2 . .
C21 C20 H20A 109.8 . .
C21 C20 H20B 109.8 . .
C20 C21 H21A 108.8 . .
C20 C21 H21B 108.8 . .
H21A C21 H21B 107.7 . .
C22 C21 C20 113.9(5) . .
C22 C21 H21A 108.8 . .
C22 C21 H21B 108.8 . .
C21 C22 H22A 109.5 . .
C21 C22 H22B 109.5 . .
C21 C22 H22C 109.5 . .
H22A C22 H22B 109.5 . .
H22A C22 H22C 109.5 . .
H22B C22 H22C 109.5 . .
C43 N3 C39 110.9(3) . .
C43 N3 C51 111.1(3) . .
C47 N3 C39 111.3(3) . .
C47 N3 C43 106.8(3) . .
C47 N3 C51 110.4(3) . .
C51 N3 C39 106.4(3) . .
N3 C39 H39A 108.1 . .
N3 C39 H39B 108.1 . .
H39A C39 H39B 107.3 . .
C40 C39 N3 116.7(3) . .
C40 C39 H39A 108.1 . .
C40 C39 H39B 108.1 . .
C39 C40 H40A 109.9 . .
C39 C40 H40B 109.9 . .
C39 C40 C41 109.1(3) . .
H40A C40 H40B 108.3 . .
C41 C40 H40A 109.9 . .
C41 C40 H40B 109.9 . .
C40 C41 H41A 108.9 . .
C40 C41 H41B 108.9 . .
H41A C41 H41B 107.7 . .
C42 C41 C40 113.5(3) . .
C42 C41 H41A 108.9 . .
C42 C41 H41B 108.9 . .
C41 C42 H42A 109.5 . .
C41 C42 H42B 109.5 . .
C41 C42 H42C 109.5 . .
H42A C42 H42B 109.5 . .
H42A C42 H42C 109.5 . .
H42B C42 H42C 109.5 . .
N3 C43 H43A 108.2 . .
N3 C43 H43B 108.2 . .
N3 C43 C44 116.2(3) . .
H43A C43 H43B 107.4 . .
C44 C43 H43A 108.2 . .
C44 C43 H43B 108.2 . .
C43 C44 H44A 109.5 . .
C43 C44 H44B 109.5 . .
H44A C44 H44B 108.1 . .
C45 C44 C43 110.7(4) . .
C45 C44 H44A 109.5 . .
C45 C44 H44B 109.5 . .
C44 C45 H45A 108.9 . .
C44 C45 H45B 108.9 . .
C44 C45 C46 113.3(4) . .
H45A C45 H45B 107.7 . .
C46 C45 H45A 108.9 . .
C46 C45 H45B 108.9 . .
C45 C46 H46A 109.5 . .
C45 C46 H46B 109.5 . .
C45 C46 H46C 109.5 . .
H46A C46 H46B 109.5 . .
H46A C46 H46C 109.5 . .
H46B C46 H46C 109.5 . .
N3 C47 H47A 108.4 . .
N3 C47 H47B 108.4 . .
N3 C47 C48 115.5(3) . .
H47A C47 H47B 107.5 . .
C48 C47 H47A 108.4 . .
C48 C47 H47B 108.4 . .
C47 C48 H48A 109.7 . .
C47 C48 H48B 109.7 . .
C47 C48 C49 109.7(3) . .
H48A C48 H48B 108.2 . .
C49 C48 H48A 109.7 . .
C49 C48 H48B 109.7 . .
C48 C49 H49A 108.7 . .
C48 C49 H49B 108.7 . .
H49A C49 H49B 107.6 . .
C50 C49 C48 114.2(4) . .
C50 C49 H49A 108.7 . .
C50 C49 H49B 108.7 . .
C49 C50 H50A 109.5 . .
C49 C50 H50B 109.5 . .
C49 C50 H50C 109.5 . .
H50A C50 H50B 109.5 . .
H50A C50 H50C 109.5 . .
H50B C50 H50C 109.5 . .
N3 C51 H51A 108.4 . .
N3 C51 H51B 108.4 . .
H51A C51 H51B 107.4 . .
C52 C51 N3 115.7(3) . .
C52 C51 H51A 108.4 . .
C52 C51 H51B 108.4 . .
C51 C52 H52A 109.7 . .
C51 C52 H52B 109.7 . .
C51 C52 C53 109.8(3) . .
H52A C52 H52B 108.2 . .
C53 C52 H52A 109.7 . .
C53 C52 H52B 109.7 . .
C52 C53 H53A 109.0 . .
C52 C53 H53B 109.0 . .
H53A C53 H53B 107.8 . .
C54 C53 C52 112.8(4) . .
C54 C53 H53A 109.0 . .
C54 C53 H53B 109.0 . .
C53 C54 H54A 109.5 . .
C53 C54 H54B 109.5 . .
C53 C54 H54C 109.5 . .
H54A C54 H54B 109.5 . .
H54A C54 H54C 109.5 . .
H54B C54 H54C 109.5 . .
C23 N2 C35 108.7(3) . .
C31 N2 C35 112.1(3) . .
C31 N2 C23 106.9(3) . .
C27 N2 C35 109.4(3) . .
C27 N2 C23 110.7(3) . .
C27 N2 C31 109.0(3) . .
N2 C35 H35A 108.6 . .
N2 C35 H35B 108.6 . .
H35A C35 H35B 107.6 . .
C36 C35 N2 114.8(3) . .
C36 C35 H35A 108.6 . .
C36 C35 H35B 108.6 . .
C35 C36 H36A 109.4 . .
C35 C36 H36B 109.4 . .
C35 C36 C37 111.1(3) . .
H36A C36 H36B 108.0 . .
C37 C36 H36A 109.4 . .
C37 C36 H36B 109.4 . .
C36 C37 H37A 108.8 . .
C36 C37 H37B 108.8 . .
H37A C37 H37B 107.7 . .
C38 C37 C36 113.6(4) . .
C38 C37 H37A 108.8 . .
C38 C37 H37B 108.8 . .
C37 C38 H38A 109.5 . .
C37 C38 H38B 109.5 . .
C37 C38 H38C 109.5 . .
H38A C38 H38B 109.5 . .
H38A C38 H38C 109.5 . .
H38B C38 H38C 109.5 . .
N2 C23 H23A 108.0 . .
N2 C23 H23B 108.0 . .
H23A C23 H23B 107.3 . .
C24 C23 N2 117.0(3) . .
C24 C23 H23A 108.0 . .
C24 C23 H23B 108.0 . .
C23 C24 H24A 109.6 . .
C23 C24 H24B 109.6 . .
H24A C24 H24B 108.1 . .
C25 C24 C23 110.2(3) . .
C25 C24 H24A 109.6 . .
C25 C24 H24B 109.6 . .
C24 C25 H25A 108.9 . .
C24 C25 H25B 108.9 . .
C24 C25 C26 113.4(4) . .
H25A C25 H25B 107.7 . .
C26 C25 H25A 108.9 . .
C26 C25 H25B 108.9 . .
C25 C26 H26A 109.5 . .
C25 C26 H26B 109.5 . .
C25 C26 H26C 109.5 . .
H26A C26 H26B 109.5 . .
H26A C26 H26C 109.5 . .
H26B C26 H26C 109.5 . .
N2 C31 H31A 108.7 . .
N2 C31 H31B 108.7 . .
H31A C31 H31B 107.6 . .
C32 C31 N2 114.3(3) . .
C32 C31 H31A 108.7 . .
C32 C31 H31B 108.7 . .
C31 C32 H32A 110.0 . .
C31 C32 H32B 110.0 . .
C31 C32 C33 108.5(3) . .
H32A C32 H32B 108.4 . .
C33 C32 H32A 110.0 . .
C33 C32 H32B 110.0 . .
C32 C33 H33A 109.2 . .
C32 C33 H33B 109.2 . .
H33A C33 H33B 107.9 . .
C34 C33 C32 112.1(3) . .
C34 C33 H33A 109.2 . .
C34 C33 H33B 109.2 . .
C33 C34 H34A 109.5 . .
C33 C34 H34B 109.5 . .
C33 C34 H34C 109.5 . .
H34A C34 H34B 109.5 . .
H34A C34 H34C 109.5 . .
H34B C34 H34C 109.5 . .
N2 C27 H27A 108.3 . .
N2 C27 H27B 108.3 . .
N2 C27 C28 115.7(3) . .
H27A C27 H27B 107.4 . .
C28 C27 H27A 108.3 . .
C28 C27 H27B 108.3 . .
C27 C28 H28A 109.6 . .
C27 C28 H28B 109.6 . .
H28A C28 H28B 108.1 . .
C29 C28 C27 110.5(3) . .
C29 C28 H28A 109.6 . .
C29 C28 H28B 109.6 . .
C28 C29 H29A 108.5 . .
C28 C29 H29B 108.5 . .
H29A C29 H29B 107.5 . .
C30 C29 C28 115.1(4) . .
C30 C29 H29A 108.5 . .
C30 C29 H29B 108.5 . .
C29 C30 H30A 109.5 . .
C29 C30 H30B 109.5 . .
C29 C30 H30C 109.5 . .
H30A C30 H30B 109.5 . .
H30A C30 H30C 109.5 . .
H30B C30 H30C 109.5 . .

loop_
_geom_bond_atom_site_label_1
_geom_bond_atom_site_label_2
_geom_bond_distance
_geom_bond_site_symmetry_2
Mo1 O13 1.696(3) .
Mo1 O14 1.708(3) .
Mo1 O7 1.852(3) .
Mo1 O12 2.094(3) .
Mo1 O1 2.303(3) .
Mo1 O6 2.262(3) .
Mo2 O16 1.709(3) .
Mo2 O15 1.692(3) .
Mo2 O7 1.987(3) .
Mo2 O8 1.899(3) .
Mo2 O1 2.396(3) .
Mo2 O4 2.288(3) .
Mo3 O17 1.701(3) .
Mo3 O18 1.702(3) .
Mo3 O8 1.949(3) .
Mo3 O9 1.926(3) .
Mo3 O2 2.311(3) .
Mo3 O4 2.335(3) .
Mo4 O20 1.707(3) .
Mo4 O19 1.703(3) .
Mo4 O9 1.912(3) .
Mo4 O10 1.950(3) .
Mo4 O2 2.316(3) .
Mo4 O5 2.325(3) .
Mo5 O21 1.694(3) .
Mo5 O22 1.712(3) .
Mo5 O10 1.905(3) .
Mo5 O11 1.977(3) .
Mo5 O3 2.381(3) .
Mo5 O5 2.303(3) .
Mo6 O24 1.700(3) .
Mo6 O23 1.701(3) .
Mo6 O11 1.859(3) .
Mo6 O12 2.082(3) .
Mo6 O3 2.304(3) .
Mo6 O6 2.280(3) .
Cr1 O3 1.965(3) .
Cr1 O1 1.965(3) .
Cr1 O2 1.951(3) .
Cr1 O6 1.995(3) .
Cr1 O4 1.979(3) .
Cr1 O5 1.976(3) .
O12 C3 1.451(5) .
O3 C2 1.445(5) .
O1 C1 1.434(5) .
O2 H2 0.9800 .
O6 H6 0.9800 .
O4 H4 0.9800 .
O5 H5 0.9800 .
C5 H5A 0.9700 .
C5 H5B 0.9700 .
C5 C4 1.531(5) .
C5 C6 1.395(10) .
C3 H3A 0.9700 .
C3 H3B 0.9700 .
C3 C4 1.518(5) .
C2 H2A 0.9700 .
C2 H2B 0.9700 .
C2 C4 1.523(5) .
C1 H1A 0.9700 .
C1 H1B 0.9700 .
C1 C4 1.534(5) .
C6 H6A 0.9600 .
C6 H6B 0.9600 .
C6 H6C 0.9600 .
O25 C64 1.210(5) .
N7 C64 1.343(5) .
N7 C66 1.448(5) .
N7 C65 1.451(6) .
C64 H64 0.9300 .
C66 H66A 0.9600 .
C66 H66B 0.9600 .
C66 H66C 0.9600 .
C65 H65A 0.9600 .
C65 H65B 0.9600 .
C65 H65C 0.9600 .
O26 C67 1.238(5) .
N8 C67 1.328(5) .
N8 C68 1.455(6) .
N8 C69 1.455(5) .
C67 H67 0.9300 .
C68 H68A 0.9600 .
C68 H68B 0.9600 .
C68 H68C 0.9600 .
C69 H69A 0.9600 .
C69 H69B 0.9600 .
C69 H69C 0.9600 .
O27 C61 1.203(6) .
N6 C61 1.346(6) .
N6 C62 1.447(6) .
N6 C63 1.458(6) .
C61 H61 0.9300 .
C62 H62A 0.9600 .
C62 H62B 0.9600 .
C62 H62C 0.9600 .
C63 H63A 0.9600 .
C63 H63B 0.9600 .
C63 H63C 0.9600 .
O28 C55 1.231(5) .
N4 C55 1.343(6) .
N4 C56 1.450(6) .
N4 C57 1.440(6) .
C55 H55 0.9300 .
C56 H56A 0.9600 .
C56 H56B 0.9600 .
C56 H56C 0.9600 .
C57 H57A 0.9600 .
C57 H57B 0.9600 .
C57 H57C 0.9600 .
O29 C60 1.222(5) .
N9 C60 1.327(5) .
N9 C58 1.431(5) .
N9 C59 1.435(6) .
C60 H60 0.9300 .
C58 H58A 0.9600 .
C58 H58B 0.9600 .
C58 H58C 0.9600 .
C59 H59A 0.9600 .
C59 H59B 0.9600 .
C59 H59C 0.9600 .
N1 C7 1.524(5) .
N1 C11 1.528(5) .
N1 C15 1.510(5) .
N1 C19 1.532(4) .
C7 H7A 0.9700 .
C7 H7B 0.9700 .
C7 C8 1.505(5) .
C8 H8A 0.9700 .
C8 H8B 0.9700 .
C8 C9 1.514(5) .
C9 H9A 0.9700 .
C9 H9B 0.9700 .
C9 C10 1.540(5) .
C10 H10A 0.9600 .
C10 H10B 0.9600 .
C10 H10C 0.9600 .
C11 H11A 0.9700 .
C11 H11B 0.9700 .
C11 C12 1.523(6) .
C12 H12A 0.9700 .
C12 H12B 0.9700 .
C12 C13 1.504(6) .
C13 H13A 0.9700 .
C13 H13B 0.9700 .
C13 C14 1.509(6) .
C14 H14A 0.9600 .
C14 H14B 0.9600 .
C14 H14C 0.9600 .
C15 H15A 0.9700 .
C15 H15B 0.9700 .
C15 C16 1.523(5) .
C16 H16A 0.9700 .
C16 H16B 0.9700 .
C16 C17 1.523(6) .
C17 H17A 0.9700 .
C17 H17B 0.9700 .
C17 C18 1.509(6) .
C18 H18A 0.9600 .
C18 H18B 0.9600 .
C18 H18C 0.9600 .
C19 H19A 0.9700 .
C19 H19B 0.9700 .
C19 C20 1.504(6) .
C20 H20A 0.9700 .
C20 H20B 0.9700 .
C20 C21 1.533(6) .
C21 H21A 0.9700 .
C21 H21B 0.9700 .
C21 C22 1.483(7) .
C22 H22A 0.9600 .
C22 H22B 0.9600 .
C22 H22C 0.9600 .
N3 C39 1.534(5) .
N3 C43 1.514(5) .
N3 C47 1.506(5) .
N3 C51 1.521(5) .
C39 H39A 0.9700 .
C39 H39B 0.9700 .
C39 C40 1.506(5) .
C40 H40A 0.9700 .
C40 H40B 0.9700 .
C40 C41 1.513(6) .
C41 H41A 0.9700 .
C41 H41B 0.9700 .
C41 C42 1.520(5) .
C42 H42A 0.9600 .
C42 H42B 0.9600 .
C42 H42C 0.9600 .
C43 H43A 0.9700 .
C43 H43B 0.9700 .
C43 C44 1.521(6) .
C44 H44A 0.9700 .
C44 H44B 0.9700 .
C44 C45 1.513(6) .
C45 H45A 0.9700 .
C45 H45B 0.9700 .
C45 C46 1.528(7) .
C46 H46A 0.9600 .
C46 H46B 0.9600 .
C46 H46C 0.9600 .
C47 H47A 0.9700 .
C47 H47B 0.9700 .
C47 C48 1.527(6) .
C48 H48A 0.9700 .
C48 H48B 0.9700 .
C48 C49 1.537(6) .
C49 H49A 0.9700 .
C49 H49B 0.9700 .
C49 C50 1.501(6) .
C50 H50A 0.9600 .
C50 H50B 0.9600 .
C50 H50C 0.9600 .
C51 H51A 0.9700 .
C51 H51B 0.9700 .
C51 C52 1.518(5) .
C52 H52A 0.9700 .
C52 H52B 0.9700 .
C52 C53 1.517(5) .
C53 H53A 0.9700 .
C53 H53B 0.9700 .
C53 C54 1.511(6) .
C54 H54A 0.9600 .
C54 H54B 0.9600 .
C54 H54C 0.9600 .
N2 C35 1.529(5) .
N2 C23 1.525(5) .
N2 C31 1.522(4) .
N2 C27 1.515(5) .
C35 H35A 0.9700 .
C35 H35B 0.9700 .
C35 C36 1.530(5) .
C36 H36A 0.9700 .
C36 H36B 0.9700 .
C36 C37 1.529(6) .
C37 H37A 0.9700 .
C37 H37B 0.9700 .
C37 C38 1.521(6) .
C38 H38A 0.9600 .
C38 H38B 0.9600 .
C38 H38C 0.9600 .
C23 H23A 0.9700 .
C23 H23B 0.9700 .
C23 C24 1.518(5) .
C24 H24A 0.9700 .
C24 H24B 0.9700 .
C24 C25 1.509(6) .
C25 H25A 0.9700 .
C25 H25B 0.9700 .
C25 C26 1.517(7) .
C26 H26A 0.9600 .
C26 H26B 0.9600 .
C26 H26C 0.9600 .
C31 H31A 0.9700 .
C31 H31B 0.9700 .
C31 C32 1.508(5) .
C32 H32A 0.9700 .
C32 H32B 0.9700 .
C32 C33 1.545(5) .
C33 H33A 0.9700 .
C33 H33B 0.9700 .
C33 C34 1.531(6) .
C34 H34A 0.9600 .
C34 H34B 0.9600 .
C34 H34C 0.9600 .
C27 H27A 0.9700 .
C27 H27B 0.9700 .
C27 C28 1.522(5) .
C28 H28A 0.9700 .
C28 H28B 0.9700 .
C28 C29 1.523(5) .
C29 H29A 0.9700 .
C29 H29B 0.9700 .
C29 C30 1.519(6) .
C30 H30A 0.9600 .
C30 H30B 0.9600 .
C30 H30C 0.9600 .

loop_
_geom_torsion_atom_site_label_1
_geom_torsion_atom_site_label_2
_geom_torsion_atom_site_label_3
_geom_torsion_atom_site_label_4
_geom_torsion
_geom_torsion_site_symmetry_1
_geom_torsion_site_symmetry_2
_geom_torsion_site_symmetry_3
_geom_torsion_site_symmetry_4
Mo1 O12 C3 C4 74.1(4) . . . .
Mo1 O1 C1 C4 -66.4(4) . . . .
Mo2 O1 C1 C4 -176.3(2) . . . .
Mo5 O3 C2 C4 174.7(2) . . . .
Mo6 O12 C3 C4 -75.1(4) . . . .
Mo6 O3 C2 C4 65.2(4) . . . .
Cr1 O3 C2 C4 -59.9(3) . . . .
Cr1 O1 C1 C4 58.0(4) . . . .
O13 Mo1 O7 Mo2 -178.93(16) . . . .
O13 Mo1 O12 Mo6 -67.78(16) . . . .
O13 Mo1 O12 C3 141.2(3) . . . .
O13 Mo1 O1 Mo2 -100.3(4) . . . .
O13 Mo1 O1 Cr1 0.7(5) . . . .
O13 Mo1 O1 C1 132.6(4) . . . .
O13 Mo1 O6 Mo6 80.38(14) . . . .
O13 Mo1 O6 Cr1 -173.69(14) . . . .
O14 Mo1 O7 Mo2 -68.13(19) . . . .
O14 Mo1 O12 Mo6 -174.02(15) . . . .
O14 Mo1 O12 C3 34.9(3) . . . .
O14 Mo1 O1 Mo2 91.02(13) . . . .
O14 Mo1 O1 Cr1 -167.97(14) . . . .
O14 Mo1 O1 C1 -36.1(3) . . . .
O14 Mo1 O6 Mo6 -56.9(3) . . . .
O14 Mo1 O6 Cr1 49.0(3) . . . .
O16 Mo2 O7 Mo1 65.42(19) . . . .
O16 Mo2 O8 Mo3 -178.21(17) . . . .
O16 Mo2 O1 Mo1 -87.82(12) . . . .
O16 Mo2 O1 Cr1 169.37(14) . . . .
O16 Mo2 O1 C1 36.0(3) . . . .
O16 Mo2 O4 Mo3 83.9(3) . . . .
O16 Mo2 O4 Cr1 -18.8(4) . . . .
O15 Mo2 O7 Mo1 173.01(17) . . . .
O15 Mo2 O8 Mo3 73.32(19) . . . .
O15 Mo2 O1 Mo1 58.2(4) . . . .
O15 Mo2 O1 Cr1 -44.6(5) . . . .
O15 Mo2 O1 C1 -178.0(4) . . . .
O15 Mo2 O4 Mo3 -86.39(13) . . . .
O15 Mo2 O4 Cr1 170.89(13) . . . .
O17 Mo3 O8 Mo2 -71.40(19) . . . .
O17 Mo3 O9 Mo4 -172.91(16) . . . .
O17 Mo3 O2 Mo4 -72.2(4) . . . .
O17 Mo3 O2 Cr1 31.5(5) . . . .
O17 Mo3 O4 Mo2 85.29(13) . . . .
O17 Mo3 O4 Cr1 -169.87(13) . . . .
O18 Mo3 O8 Mo2 -178.25(18) . . . .
O18 Mo3 O9 Mo4 -65.36(18) . . . .
O18 Mo3 O2 Mo4 87.00(12) . . . .
O18 Mo3 O2 Cr1 -169.29(14) . . . .
O18 Mo3 O4 Mo2 -71.8(4) . . . .
O18 Mo3 O4 Cr1 33.1(4) . . . .
O20 Mo4 O9 Mo3 67.86(18) . . . .
O20 Mo4 O10 Mo5 174.84(16) . . . .
O20 Mo4 O2 Mo3 -86.00(13) . . . .
O20 Mo4 O2 Cr1 169.78(14) . . . .
O20 Mo4 O5 Mo5 68.3(4) . . . .
O20 Mo4 O5 Cr1 -36.4(4) . . . .
O19 Mo4 O9 Mo3 175.82(16) . . . .
O19 Mo4 O10 Mo5 67.44(19) . . . .
O19 Mo4 O2 Mo3 76.5(4) . . . .
O19 Mo4 O2 Cr1 -27.8(4) . . . .
O19 Mo4 O5 Mo5 -85.93(13) . . . .
O19 Mo4 O5 Cr1 169.34(14) . . . .
O21 Mo5 O10 Mo4 -73.88(19) . . . .
O21 Mo5 O11 Mo6 -171.17(17) . . . .
O21 Mo5 O3 Mo6 -61.4(5) . . . .
O21 Mo5 O3 Cr1 41.7(5) . . . .
O21 Mo5 O3 C2 174.1(4) . . . .
O21 Mo5 O5 Mo4 84.37(13) . . . .
O21 Mo5 O5 Cr1 -172.89(13) . . . .
O22 Mo5 O10 Mo4 178.24(16) . . . .
O22 Mo5 O11 Mo6 -64.05(18) . . . .
O22 Mo5 O3 Mo6 86.87(12) . . . .
O22 Mo5 O3 Cr1 -169.98(14) . . . .
O22 Mo5 O3 C2 -37.6(3) . . . .
O22 Mo5 O5 Mo4 -87.2(3) . . . .
O22 Mo5 O5 Cr1 15.5(4) . . . .
O24 Mo6 O11 Mo5 67.11(19) . . . .
O24 Mo6 O12 Mo1 174.19(15) . . . .
O24 Mo6 O12 C3 -34.9(3) . . . .
O24 Mo6 O3 Mo5 -89.73(13) . . . .
O24 Mo6 O3 Cr1 168.48(14) . . . .
O24 Mo6 O3 C2 36.8(3) . . . .
O24 Mo6 O6 Mo1 57.0(3) . . . .
O24 Mo6 O6 Cr1 -49.1(3) . . . .
O23 Mo6 O11 Mo5 178.40(16) . . . .
O23 Mo6 O12 Mo1 67.25(16) . . . .
O23 Mo6 O12 C3 -141.8(3) . . . .
O23 Mo6 O3 Mo5 101.1(4) . . . .
O23 Mo6 O3 Cr1 -0.6(4) . . . .
O23 Mo6 O3 C2 -132.4(4) . . . .
O23 Mo6 O6 Mo1 -80.87(14) . . . .
O23 Mo6 O6 Cr1 173.05(14) . . . .
O7 Mo1 O12 Mo6 66.0(3) . . . .
O7 Mo1 O12 C3 -85.1(3) . . . .
O7 Mo1 O1 Mo2 -13.66(10) . . . .
O7 Mo1 O1 Cr1 87.35(14) . . . .
O7 Mo1 O1 C1 -140.8(3) . . . .
O7 Mo1 O6 Mo6 -176.01(12) . . . .
O7 Mo1 O6 Cr1 -70.08(14) . . . .
O7 Mo2 O8 Mo3 -54.8(3) . . . .
O7 Mo2 O1 Mo1 13.03(10) . . . .
O7 Mo2 O1 Cr1 -89.78(13) . . . .
O7 Mo2 O1 C1 136.9(3) . . . .
O7 Mo2 O4 Mo3 177.11(11) . . . .
O7 Mo2 O4 Cr1 74.40(13) . . . .
O8 Mo2 O7 Mo1 -57.7(3) . . . .
O8 Mo2 O1 Mo1 173.64(11) . . . .
O8 Mo2 O1 Cr1 70.83(13) . . . .
O8 Mo2 O1 C1 -62.5(3) . . . .
O8 Mo2 O4 Mo3 14.68(11) . . . .
O8 Mo2 O4 Cr1 -88.03(14) . . . .
O8 Mo3 O9 Mo4 59.9(3) . . . .
O8 Mo3 O2 Mo4 -176.15(11) . . . .
O8 Mo3 O2 Cr1 -72.45(13) . . . .
O8 Mo3 O4 Mo2 -14.46(11) . . . .
O8 Mo3 O4 Cr1 90.37(14) . . . .
O9 Mo3 O8 Mo2 55.2(3) . . . .
O9 Mo3 O2 Mo4 -15.44(10) . . . .
O9 Mo3 O2 Cr1 88.26(14) . . . .
O9 Mo3 O4 Mo2 -176.63(12) . . . .
O9 Mo3 O4 Cr1 -71.79(13) . . . .
O9 Mo4 O10 Mo5 -59.0(3) . . . .
O9 Mo4 O2 Mo3 15.55(10) . . . .
O9 Mo4 O2 Cr1 -88.68(14) . . . .
O9 Mo4 O5 Mo5 176.10(11) . . . .
O9 Mo4 O5 Cr1 71.37(13) . . . .
O10 Mo4 O9 Mo3 -57.1(3) . . . .
O10 Mo4 O2 Mo3 177.69(12) . . . .
O10 Mo4 O2 Cr1 73.46(13) . . . .
O10 Mo4 O5 Mo5 15.04(10) . . . .
O10 Mo4 O5 Cr1 -89.69(13) . . . .
O10 Mo5 O11 Mo6 61.6(3) . . . .
O10 Mo5 O3 Mo6 -173.48(12) . . . .
O10 Mo5 O3 Cr1 -70.33(13) . . . .
O10 Mo5 O3 C2 62.0(3) . . . .
O10 Mo5 O5 Mo4 -15.29(10) . . . .
O10 Mo5 O5 Cr1 87.45(14) . . . .
O11 Mo5 O10 Mo4 52.5(3) . . . .
O11 Mo5 O3 Mo6 -14.18(10) . . . .
O11 Mo5 O3 Cr1 88.97(14) . . . .
O11 Mo5 O3 C2 -138.7(3) . . . .
O11 Mo5 O5 Mo4 -178.93(11) . . . .
O11 Mo5 O5 Cr1 -76.19(13) . . . .
O11 Mo6 O12 Mo1 -65.9(3) . . . .
O11 Mo6 O12 C3 85.0(3) . . . .
O11 Mo6 O3 Mo5 14.80(11) . . . .
O11 Mo6 O3 Cr1 -86.99(14) . . . .
O11 Mo6 O3 C2 141.3(3) . . . .
O11 Mo6 O6 Mo1 176.04(12) . . . .
O11 Mo6 O6 Cr1 69.97(13) . . . .
O12 Mo1 O7 Mo2 48.4(3) . . . .
O12 Mo1 O1 Mo2 -178.49(11) . . . .
O12 Mo1 O1 Cr1 -77.47(13) . . . .
O12 Mo1 O1 C1 54.4(3) . . . .
O12 Mo1 O6 Mo6 -17.81(10) . . . .
O12 Mo1 O6 Cr1 88.12(14) . . . .
O12 Mo6 O11 Mo5 -49.3(3) . . . .
O12 Mo6 O3 Mo5 179.76(11) . . . .
O12 Mo6 O3 Cr1 77.97(13) . . . .
O12 Mo6 O3 C2 -53.7(3) . . . .
O12 Mo6 O6 Mo1 17.93(10) . . . .
O12 Mo6 O6 Cr1 -88.14(13) . . . .
O12 C3 C4 C5 179.6(3) . . . .
O12 C3 C4 C2 62.7(4) . . . .
O12 C3 C4 C1 -62.4(4) . . . .
O3 Mo5 O10 Mo4 91.38(16) . . . .
O3 Mo5 O11 Mo6 20.33(14) . . . .
O3 Mo5 O5 Mo4 -105.47(11) . . . .
O3 Mo5 O5 Cr1 -2.73(11) . . . .
O3 Mo6 O11 Mo5 -20.60(14) . . . .
O3 Mo6 O12 Mo1 -94.38(14) . . . .
O3 Mo6 O12 C3 56.6(2) . . . .
O3 Mo6 O6 Mo1 100.98(12) . . . .
O3 Mo6 O6 Cr1 -5.10(11) . . . .
O3 Cr1 O1 Mo1 88.24(13) . . . .
O3 Cr1 O1 Mo2 -178.95(11) . . . .
O3 Cr1 O1 C1 -43.4(3) . . . .
O3 Cr1 O2 Mo3 179.28(11) . . . .
O3 Cr1 O2 Mo4 -85.75(13) . . . .
O3 Cr1 O6 Mo1 -98.55(13) . . . .
O3 Cr1 O6 Mo6 5.67(13) . . . .
O3 Cr1 O4 Mo2 -40(4) . . . .
O3 Cr1 O4 Mo3 -136(3) . . . .
O3 Cr1 O5 Mo4 98.33(12) . . . .
O3 Cr1 O5 Mo5 3.11(13) . . . .
O3 C2 C4 C5 -178.0(3) . . . .
O3 C2 C4 C3 -59.4(4) . . . .
O3 C2 C4 C1 64.7(4) . . . .
O1 Mo1 O7 Mo2 19.31(14) . . . .
O1 Mo1 O12 Mo6 94.67(14) . . . .
O1 Mo1 O12 C3 -56.4(2) . . . .
O1 Mo1 O6 Mo6 -101.28(12) . . . .
O1 Mo1 O6 Cr1 4.65(12) . . . .
O1 Mo2 O7 Mo1 -19.01(14) . . . .
O1 Mo2 O8 Mo3 -91.04(17) . . . .
O1 Mo2 O4 Mo3 105.02(11) . . . .
O1 Mo2 O4 Cr1 2.31(11) . . . .
O1 Cr1 O3 Mo5 178.74(11) . . . .
O1 Cr1 O3 Mo6 -88.78(12) . . . .
O1 Cr1 O3 C2 43.9(3) . . . .
O1 Cr1 O2 Mo3 85.86(13) . . . .
O1 Cr1 O2 Mo4 -179.17(12) . . . .
O1 Cr1 O6 Mo1 -5.17(13) . . . .
O1 Cr1 O6 Mo6 99.05(13) . . . .
O1 Cr1 O4 Mo2 -2.65(13) . . . .
O1 Cr1 O4 Mo3 -98.07(12) . . . .
O1 Cr1 O5 Mo4 135(3) . . . .
O1 Cr1 O5 Mo5 40(3) . . . .
O1 C1 C4 C5 179.7(3) . . . .
O1 C1 C4 C3 60.6(4) . . . .
O1 C1 C4 C2 -63.6(4) . . . .
O2 Mo3 O8 Mo2 91.32(17) . . . .
O2 Mo3 O9 Mo4 21.83(14) . . . .
O2 Mo3 O4 Mo2 -103.99(11) . . . .
O2 Mo3 O4 Cr1 0.84(11) . . . .
O2 Mo4 O9 Mo3 -21.77(13) . . . .
O2 Mo4 O10 Mo5 -92.55(16) . . . .
O2 Mo4 O5 Mo5 103.60(11) . . . .
O2 Mo4 O5 Cr1 -1.13(11) . . . .
O2 Cr1 O3 Mo5 81.68(12) . . . .
O2 Cr1 O3 Mo6 174.16(11) . . . .
O2 Cr1 O3 C2 -53.1(3) . . . .
O2 Cr1 O1 Mo1 -174.79(11) . . . .
O2 Cr1 O1 Mo2 -81.98(13) . . . .
O2 Cr1 O1 C1 53.6(3) . . . .
O2 Cr1 O6 Mo1 142(96) . . . .
O2 Cr1 O6 Mo6 -114(36) . . . .
O2 Cr1 O4 Mo2 94.48(13) . . . .
O2 Cr1 O4 Mo3 -0.94(12) . . . .
O2 Cr1 O5 Mo4 1.27(13) . . . .
O2 Cr1 O5 Mo5 -93.96(13) . . . .
O6 Mo1 O7 Mo2 90.03(17) . . . .
O6 Mo1 O12 Mo6 21.05(12) . . . .
O6 Mo1 O12 C3 -130.0(3) . . . .
O6 Mo1 O1 Mo2 -105.73(11) . . . .
O6 Mo1 O1 Cr1 -4.71(12) . . . .
O6 Mo1 O1 C1 127.1(3) . . . .
O6 Mo6 O11 Mo5 -90.98(16) . . . .
O6 Mo6 O12 Mo1 -20.90(12) . . . .
O6 Mo6 O12 C3 130.0(3) . . . .
O6 Mo6 O3 Mo5 106.96(11) . . . .
O6 Mo6 O3 Cr1 5.18(12) . . . .
O6 Mo6 O3 C2 -126.5(3) . . . .
O6 Cr1 O3 Mo5 -98.09(12) . . . .
O6 Cr1 O3 Mo6 -5.61(12) . . . .
O6 Cr1 O3 C2 127.1(2) . . . .
O6 Cr1 O1 Mo1 5.07(13) . . . .
O6 Cr1 O1 Mo2 97.88(12) . . . .
O6 Cr1 O1 C1 -126.6(2) . . . .
O6 Cr1 O2 Mo3 -61(36) . . . .
O6 Cr1 O2 Mo4 34(36) . . . .
O6 Cr1 O4 Mo2 -85.75(13) . . . .
O6 Cr1 O4 Mo3 178.83(11) . . . .
O6 Cr1 O5 Mo4 -178.58(11) . . . .
O6 Cr1 O5 Mo5 86.19(13) . . . .
O4 Mo2 O7 Mo1 -90.56(17) . . . .
O4 Mo2 O8 Mo3 -20.54(15) . . . .
O4 Mo2 O1 Mo1 100.52(11) . . . .
O4 Mo2 O1 Cr1 -2.30(11) . . . .
O4 Mo2 O1 C1 -135.6(3) . . . .
O4 Mo3 O8 Mo2 20.34(15) . . . .
O4 Mo3 O9 Mo4 92.80(16) . . . .
O4 Mo3 O2 Mo4 -104.57(11) . . . .
O4 Mo3 O2 Cr1 -0.86(11) . . . .
O4 Cr1 O3 Mo5 -144(3) . . . .
O4 Cr1 O3 Mo6 -51(4) . . . .
O4 Cr1 O3 C2 82(4) . . . .
O4 Cr1 O1 Mo1 -90.31(13) . . . .
O4 Cr1 O1 Mo2 2.50(12) . . . .
O4 Cr1 O1 C1 138.1(2) . . . .
O4 Cr1 O2 Mo3 0.96(12) . . . .
O4 Cr1 O2 Mo4 95.93(13) . . . .
O4 Cr1 O6 Mo1 79.76(13) . . . .
O4 Cr1 O6 Mo6 -176.02(11) . . . .
O4 Cr1 O5 Mo4 -83.18(13) . . . .
O4 Cr1 O5 Mo5 -178.40(11) . . . .
O5 Mo4 O9 Mo3 -92.74(16) . . . .
O5 Mo4 O10 Mo5 -21.14(14) . . . .
O5 Mo4 O2 Mo3 105.38(11) . . . .
O5 Mo4 O2 Cr1 1.15(12) . . . .
O5 Mo5 O10 Mo4 21.19(14) . . . .
O5 Mo5 O11 Mo6 91.71(17) . . . .
O5 Mo5 O3 Mo6 -100.43(11) . . . .
O5 Mo5 O3 Cr1 2.72(11) . . . .
O5 Mo5 O3 C2 135.1(3) . . . .
O5 Cr1 O3 Mo5 -2.98(12) . . . .
O5 Cr1 O3 Mo6 89.50(12) . . . .
O5 Cr1 O3 C2 -137.8(2) . . . .
O5 Cr1 O1 Mo1 52(3) . . . .
O5 Cr1 O1 Mo2 145(3) . . . .
O5 Cr1 O1 C1 -80(3) . . . .
O5 Cr1 O2 Mo3 -96.25(13) . . . .
O5 Cr1 O2 Mo4 -1.28(13) . . . .
O5 Cr1 O6 Mo1 176.94(12) . . . .
O5 Cr1 O6 Mo6 -78.85(13) . . . .
O5 Cr1 O4 Mo2 179.13(11) . . . .
O5 Cr1 O4 Mo3 83.71(12) . . . .
C6 C5 C4 C3 59.5(6) . . . .
C6 C5 C4 C2 179.0(5) . . . .
C6 C5 C4 C1 -60.5(6) . . . .
C66 N7 C64 O25 -175.3(4) . . . .
C65 N7 C64 O25 -4.6(7) . . . .
C68 N8 C67 O26 4.1(7) . . . .
C69 N8 C67 O26 -178.8(4) . . . .
C62 N6 C61 O27 -1.9(7) . . . .
C63 N6 C61 O27 179.3(5) . . . .
C56 N4 C55 O28 -178.6(5) . . . .
C57 N4 C55 O28 -0.9(8) . . . .
C58 N9 C60 O29 176.7(5) . . . .
C59 N9 C60 O29 -1.3(8) . . . .
N1 C7 C8 C9 -177.6(3) . . . .
N1 C11 C12 C13 -169.6(4) . . . .
N1 C15 C16 C17 177.1(3) . . . .
N1 C19 C20 C21 -175.9(4) . . . .
C7 N1 C11 C12 174.9(3) . . . .
C7 N1 C15 C16 -59.5(4) . . . .
C7 N1 C19 C20 -65.6(5) . . . .
C7 C8 C9 C10 177.6(3) . . . .
C11 N1 C7 C8 69.7(4) . . . .
C11 N1 C15 C16 -179.1(3) . . . .
C11 N1 C19 C20 53.1(5) . . . .
C11 C12 C13 C14 -175.9(4) . . . .
C15 N1 C7 C8 -50.0(4) . . . .
C15 N1 C11 C12 -63.1(4) . . . .
C15 N1 C19 C20 172.0(4) . . . .
C15 C16 C17 C18 171.0(3) . . . .
C19 N1 C7 C8 -170.3(3) . . . .
C19 N1 C11 C12 55.9(4) . . . .
C19 N1 C15 C16 60.8(4) . . . .
C19 C20 C21 C22 77.1(6) . . . .
N3 C39 C40 C41 171.7(3) . . . .
N3 C43 C44 C45 177.7(4) . . . .
N3 C47 C48 C49 -175.2(3) . . . .
N3 C51 C52 C53 178.3(4) . . . .
C39 N3 C43 C44 64.3(4) . . . .
C39 N3 C47 C48 -54.4(4) . . . .
C39 N3 C51 C52 178.4(4) . . . .
C39 C40 C41 C42 174.2(4) . . . .
C43 N3 C39 C40 62.9(5) . . . .
C43 N3 C47 C48 -175.6(3) . . . .
C43 N3 C51 C52 -60.8(5) . . . .
C43 C44 C45 C46 -178.4(4) . . . .
C47 N3 C39 C40 -55.9(4) . . . .
C47 N3 C43 C44 -174.3(4) . . . .
C47 N3 C51 C52 57.5(5) . . . .
C47 C48 C49 C50 69.7(5) . . . .
C51 N3 C39 C40 -176.2(4) . . . .
C51 N3 C43 C44 -53.9(5) . . . .
C51 N3 C47 C48 63.5(4) . . . .
C51 C52 C53 C54 169.4(4) . . . .
N2 C35 C36 C37 179.6(3) . . . .
N2 C23 C24 C25 -163.2(4) . . . .
N2 C31 C32 C33 175.1(3) . . . .
N2 C27 C28 C29 173.2(3) . . . .
C35 N2 C23 C24 173.6(3) . . . .
C35 N2 C31 C32 -61.8(4) . . . .
C35 N2 C27 C28 -74.0(4) . . . .
C35 C36 C37 C38 74.4(5) . . . .
C23 N2 C35 C36 65.1(4) . . . .
C23 N2 C31 C32 179.2(3) . . . .
C23 N2 C27 C28 45.7(4) . . . .
C23 C24 C25 C26 -176.4(5) . . . .
C31 N2 C35 C36 -52.8(4) . . . .
C31 N2 C23 C24 -65.2(4) . . . .
C31 N2 C27 C28 163.1(3) . . . .
C31 C32 C33 C34 172.0(4) . . . .
C27 N2 C35 C36 -173.9(3) . . . .
C27 N2 C23 C24 53.4(4) . . . .
C27 N2 C31 C32 59.5(4) . . . .
C27 C28 C29 C30 64.8(5) . . . .
